data_4130324
loop_
_publ_author_name
'Kaese, Thomas'
'H\"ubner, Alexander'
'Bolte, Michael'
'Lerner, Hans-Wolfram'
'Wagner, Matthias'

_publ_section_title
;
 Forming B-B Bonds by the Controlled Reduction of a Tetraaryl-diborane(6).
;
_journal_issue 19
_journal_name_full 'Journal of the American Chemical Society'
_journal_page_first 6224
_journal_page_last 6233
_journal_paper_doi 10.1021/jacs.6b02303
_journal_volume 138
_journal_year 2016
_chemical_formula_moiety 'C55.50 H76 B2 Li2 O3'
_chemical_formula_sum 'C55.5 H76 B2 Li2 O3'
_chemical_formula_weight 826.66
_space_group_crystal_system monoclinic
_space_group_IT_number 14
_space_group_name_Hall '-P 2yn'
_space_group_name_H-M_alt 'P 1 21/n 1'
_atom_sites_solution_hydrogens geom
_audit_creation_method SHELXL-2013
_cell_angle_alpha 90
_cell_angle_beta 100.858(6)
_cell_angle_gamma 90
_cell_formula_units_Z 8
_cell_length_a 23.6888(17)
_cell_length_b 14.3688(7)
_cell_length_c 29.305(2)
_cell_measurement_reflns_used 17322
_cell_measurement_temperature 173(2)
_cell_measurement_theta_max 26.0
_cell_measurement_theta_min 1.8
_cell_volume 9796.2(11)
_computing_cell_refinement 'X-Area (Stoe & Cie, 2001)'
_computing_data_collection 'X-Area (Stoe & Cie, 2001)'
_computing_data_reduction 'X-Area (Stoe & Cie, 2001)'
_computing_molecular_graphics 'XP in SHELXTL-Plus (Sheldrick, 2008)'
_computing_publication_material SHELXL97
_computing_structure_refinement 'SHELXL (Sheldrick, 2008)'
_computing_structure_solution 'SHELXS (Sheldrick, 2008)'
_diffrn_ambient_temperature 173(2)
_diffrn_measured_fraction_theta_full 0.998
_diffrn_measured_fraction_theta_max 0.979
_diffrn_measurement_device_type 'STOE IPDS II two-circle-diffractometer'
_diffrn_measurement_method \w
_diffrn_radiation_type MoK\a
_diffrn_radiation_wavelength 0.71073
_diffrn_reflns_av_R_equivalents 0.1614
_diffrn_reflns_av_unetI/netI 0.2189
_diffrn_reflns_Laue_measured_fraction_full 0.998
_diffrn_reflns_Laue_measured_fraction_max 0.979
_diffrn_reflns_limit_h_max 28
_diffrn_reflns_limit_h_min -28
_diffrn_reflns_limit_k_max 17
_diffrn_reflns_limit_k_min -15
_diffrn_reflns_limit_l_max 35
_diffrn_reflns_limit_l_min -35
_diffrn_reflns_number 60578
_diffrn_reflns_point_group_measured_fraction_full 0.998
_diffrn_reflns_point_group_measured_fraction_max 0.979
_diffrn_reflns_theta_full 25.000
_diffrn_reflns_theta_max 25.572
_diffrn_reflns_theta_min 2.003
_diffrn_source 'Genix 3D I\mS microfocus X-ray source'
_exptl_absorpt_coefficient_mu 0.065
_exptl_absorpt_correction_T_max 0.989
_exptl_absorpt_correction_T_min 0.969
_exptl_absorpt_correction_type multi-scan
_exptl_absorpt_process_details 'X-Area (Stoe & Cie, 2001)'
_exptl_crystal_colour red
_exptl_crystal_density_diffrn 1.121
_exptl_crystal_description plate
_exptl_crystal_F_000 3592
_exptl_crystal_size_max 0.370
_exptl_crystal_size_mid 0.140
_exptl_crystal_size_min 0.070
_refine_diff_density_max 0.312
_refine_diff_density_min -0.240
_refine_diff_density_rms 0.045
_refine_ls_extinction_method none
_refine_ls_goodness_of_fit_ref 0.876
_refine_ls_hydrogen_treatment constr
_refine_ls_matrix_type full
_refine_ls_number_parameters 1117
_refine_ls_number_reflns 18015
_refine_ls_number_restraints 0
_refine_ls_restrained_S_all 0.876
_refine_ls_R_factor_all 0.2150
_refine_ls_R_factor_gt 0.0816
_refine_ls_shift/su_max 0.000
_refine_ls_shift/su_mean 0.000
_refine_ls_structure_factor_coef Fsqd
_refine_ls_weighting_details 'w=1/[\s^2^(Fo^2^)+(0.0535P)^2^] where P=(Fo^2^+2Fc^2^)/3'
_refine_ls_weighting_scheme calc
_refine_ls_wR_factor_gt 0.1486
_refine_ls_wR_factor_ref 0.1912
_reflns_Friedel_coverage 0.000
_reflns_number_gt 6606
_reflns_number_total 18015
_reflns_threshold_expression 'I > 2\s(I)'
_cod_data_source_file ja6b02303_si_002.cif
_cod_data_source_block wa1904
_cod_original_sg_symbol_H-M 'P 21/n'
_cod_original_formula_sum 'C55.50 H76 B2 Li2 O3'
_cod_database_code 4130324
_shelx_space_group_comment
; 
The symmetry employed for this shelxl refinement is uniquely defined 
by the following loop, which should always be used as a source of 
symmetry information in preference to the above space-group names. 
They are only intended as comments. 
;
_shelx_estimated_absorpt_t_min 0.976
_shelx_estimated_absorpt_t_max 0.995
_shelxl_version_number 2013-3

loop_
_space_group_symop_operation_xyz
'x, y, z'
'-x+1/2, y+1/2, -z+1/2'
'-x, -y, -z'
'x-1/2, -y-1/2, z-1/2'

loop_
_atom_site_label
_atom_site_type_symbol
_atom_site_fract_x
_atom_site_fract_y
_atom_site_fract_z
_atom_site_U_iso_or_equiv
_atom_site_adp_type
_atom_site_occupancy
_atom_site_site_symmetry_order
_atom_site_calc_flag
_atom_site_refinement_flags_posn
_atom_site_refinement_flags_adp
_atom_site_refinement_flags_occupancy
_atom_site_disorder_assembly
_atom_site_disorder_group
Li1 Li 0.2333(4) 0.2731(6) 0.2486(3) 0.043(2) Uani 1 1 d . . . . .
Li2 Li 0.2629(4) 0.5890(5) 0.2443(2) 0.0389(18) Uani 1 1 d . . . . .
B1 B 0.2691(2) 0.4276(3) 0.26927(14) 0.0236(11) Uani 1 1 d . . . . .
B2 B 0.2543(2) 0.4255(3) 0.21229(14) 0.0237(11) Uani 1 1 d . . . . .
C1 C 0.33520(19) 0.4317(3) 0.29248(13) 0.0277(10) Uani 1 1 d . . . . .
C2 C 0.37776(18) 0.4225(3) 0.26388(13) 0.0287(10) Uani 1 1 d . . . . .
C3 C 0.4353(2) 0.4159(4) 0.28587(15) 0.0448(13) Uani 1 1 d . . . . .
H3 H 0.4632 0.4042 0.2672 0.054 Uiso 1 1 calc R U . . .
C4 C 0.4537(2) 0.4254(4) 0.33240(14) 0.0467(14) Uani 1 1 d . . . . .
H4 H 0.4934 0.4198 0.3453 0.056 Uiso 1 1 calc R U . . .
C5 C 0.41451(19) 0.4433(4) 0.36149(13) 0.0357(12) Uani 1 1 d . . . . .
C6 C 0.35748(19) 0.4447(3) 0.34076(12) 0.0295(11) Uani 1 1 d . . . . .
H6 H 0.3304 0.4553 0.3604 0.035 Uiso 1 1 calc R U . . .
C7 C 0.4375(2) 0.4621(4) 0.41359(14) 0.0461(14) Uani 1 1 d . . . . .
C8 C 0.4806(3) 0.5411(5) 0.41861(18) 0.084(2) Uani 1 1 d . . . . .
H8A H 0.5111 0.5261 0.4014 0.127 Uiso 1 1 calc R U . . .
H8B H 0.4974 0.5500 0.4515 0.127 Uiso 1 1 calc R U . . .
H8C H 0.4612 0.5985 0.4061 0.127 Uiso 1 1 calc R U . . .
C9 C 0.3901(2) 0.4842(5) 0.44010(14) 0.0655(18) Uani 1 1 d . . . . .
H9A H 0.4067 0.4931 0.4730 0.098 Uiso 1 1 calc R U . . .
H9B H 0.3626 0.4326 0.4367 0.098 Uiso 1 1 calc R U . . .
H9C H 0.3703 0.5413 0.4277 0.098 Uiso 1 1 calc R U . . .
C10 C 0.4689(3) 0.3743(5) 0.43501(18) 0.088(2) Uani 1 1 d . . . . .
H10A H 0.4995 0.3583 0.4180 0.132 Uiso 1 1 calc R U . . .
H10B H 0.4416 0.3226 0.4330 0.132 Uiso 1 1 calc R U . . .
H10C H 0.4858 0.3861 0.4677 0.132 Uiso 1 1 calc R U . . .
C11 C 0.30604(18) 0.4323(3) 0.18596(12) 0.0258(10) Uani 1 1 d . . . . .
C12 C 0.36348(18) 0.4242(3) 0.21205(12) 0.0255(10) Uani 1 1 d . . . . .
C13 C 0.4089(2) 0.4219(3) 0.18685(13) 0.0376(12) Uani 1 1 d . . . . .
H13 H 0.4470 0.4124 0.2034 0.045 Uiso 1 1 calc R U . . .
C14 C 0.4003(2) 0.4329(4) 0.13930(14) 0.0427(13) Uani 1 1 d . . . . .
H14 H 0.4322 0.4305 0.1239 0.051 Uiso 1 1 calc R U . . .
C15 C 0.3458(2) 0.4474(3) 0.11379(13) 0.0347(11) Uani 1 1 d . . . . .
C16 C 0.30110(19) 0.4479(3) 0.13748(13) 0.0285(10) Uani 1 1 d . . . . .
H16 H 0.2637 0.4596 0.1200 0.034 Uiso 1 1 calc R U . . .
C17 C 0.3352(2) 0.4596(4) 0.06048(14) 0.0437(13) Uani 1 1 d . . . . .
C18 C 0.2758(8) 0.4919(16) 0.0397(5) 0.077(5) Uiso 0.392(12) 1 d . . P A 1
H18A H 0.2723 0.4981 0.0060 0.116 Uiso 0.392(12) 1 calc R U P A 1
H18B H 0.2686 0.5522 0.0530 0.116 Uiso 0.392(12) 1 calc R U P A 1
H18C H 0.2477 0.4463 0.0465 0.116 Uiso 0.392(12) 1 calc R U P A 1
C19 C 0.3795(7) 0.5315(14) 0.0505(5) 0.076(5) Uiso 0.392(12) 1 d . . P A 1
H19A H 0.4183 0.5103 0.0643 0.114 Uiso 0.392(12) 1 calc R U P A 1
H19B H 0.3720 0.5916 0.0640 0.114 Uiso 0.392(12) 1 calc R U P A 1
H19C H 0.3763 0.5382 0.0168 0.114 Uiso 0.392(12) 1 calc R U P A 1
C20 C 0.3458(10) 0.3682(13) 0.0403(6) 0.085(6) Uiso 0.392(12) 1 d . . P A 1
H20A H 0.3846 0.3467 0.0540 0.127 Uiso 0.392(12) 1 calc R U P A 1
H20B H 0.3425 0.3745 0.0066 0.127 Uiso 0.392(12) 1 calc R U P A 1
H20C H 0.3175 0.3230 0.0470 0.127 Uiso 0.392(12) 1 calc R U P A 1
C18' C 0.2958(4) 0.5391(7) 0.0444(3) 0.047(2) Uiso 0.608(12) 1 d . . P A 2
H18D H 0.2903 0.5442 0.0105 0.070 Uiso 0.608(12) 1 calc R U P A 2
H18E H 0.3127 0.5969 0.0586 0.070 Uiso 0.608(12) 1 calc R U P A 2
H18F H 0.2586 0.5283 0.0535 0.070 Uiso 0.608(12) 1 calc R U P A 2
C19' C 0.3911(3) 0.4691(7) 0.0405(2) 0.041(2) Uiso 0.608(12) 1 d . . P A 2
H19D H 0.3812 0.4773 0.0067 0.061 Uiso 0.608(12) 1 calc R U P A 2
H19E H 0.4144 0.4129 0.0477 0.061 Uiso 0.608(12) 1 calc R U P A 2
H19F H 0.4129 0.5233 0.0544 0.061 Uiso 0.608(12) 1 calc R U P A 2
C20' C 0.3083(4) 0.3683(6) 0.0383(3) 0.043(2) Uiso 0.608(12) 1 d . . P A 2
H20D H 0.3009 0.3742 0.0043 0.064 Uiso 0.608(12) 1 calc R U P A 2
H20E H 0.2720 0.3564 0.0487 0.064 Uiso 0.608(12) 1 calc R U P A 2
H20F H 0.3348 0.3165 0.0477 0.064 Uiso 0.608(12) 1 calc R U P A 2
C21 C 0.21560(19) 0.4235(3) 0.29375(13) 0.0262(10) Uani 1 1 d . . . . .
C22 C 0.15846(18) 0.4323(3) 0.26711(13) 0.0271(10) Uani 1 1 d . . . . .
C23 C 0.1119(2) 0.4363(3) 0.29087(14) 0.0360(11) Uani 1 1 d . . . . .
H23 H 0.0742 0.4444 0.2733 0.043 Uiso 1 1 calc R U . . .
C24 C 0.1190(2) 0.4288(3) 0.33813(14) 0.0347(11) Uani 1 1 d . . . . .
H24 H 0.0862 0.4329 0.3524 0.042 Uiso 1 1 calc R U . . .
C25 C 0.1722(2) 0.4156(3) 0.36558(14) 0.0347(12) Uani 1 1 d . . . . .
C26 C 0.21865(19) 0.4119(3) 0.34279(13) 0.0287(10) Uani 1 1 d . . . . .
H26 H 0.2555 0.4007 0.3613 0.034 Uiso 1 1 calc R U . . .
C27 C 0.1781(2) 0.4006(3) 0.41845(14) 0.0398(12) Uani 1 1 d . . . . .
C28 C 0.2405(2) 0.4049(4) 0.44399(14) 0.0543(15) Uani 1 1 d . . . . .
H28A H 0.2631 0.3576 0.4313 0.081 Uiso 1 1 calc R U . . .
H28B H 0.2421 0.3931 0.4772 0.081 Uiso 1 1 calc R U . . .
H28C H 0.2563 0.4667 0.4399 0.081 Uiso 1 1 calc R U . . .
C29 C 0.1441(2) 0.4764(4) 0.43851(15) 0.0592(17) Uani 1 1 d . . . . .
H29A H 0.1040 0.4753 0.4222 0.089 Uiso 1 1 calc R U . . .
H29B H 0.1609 0.5374 0.4344 0.089 Uiso 1 1 calc R U . . .
H29C H 0.1457 0.4647 0.4717 0.089 Uiso 1 1 calc R U . . .
C30 C 0.1533(2) 0.3044(4) 0.42611(16) 0.0598(16) Uani 1 1 d . . . . .
H30A H 0.1746 0.2564 0.4126 0.090 Uiso 1 1 calc R U . . .
H30B H 0.1127 0.3023 0.4111 0.090 Uiso 1 1 calc R U . . .
H30C H 0.1567 0.2930 0.4595 0.090 Uiso 1 1 calc R U . . .
C31 C 0.18976(18) 0.4156(3) 0.18855(13) 0.0258(10) Uani 1 1 d . . . . .
C32 C 0.14583(19) 0.4292(3) 0.21567(14) 0.0300(11) Uani 1 1 d . . . . .
C33 C 0.0886(2) 0.4353(4) 0.19206(14) 0.0431(13) Uani 1 1 d . . . . .
H33 H 0.0599 0.4515 0.2093 0.052 Uiso 1 1 calc R U . . .
C34 C 0.0721(2) 0.4191(4) 0.14532(15) 0.0473(14) Uani 1 1 d . . . . .
H34 H 0.0327 0.4246 0.1313 0.057 Uiso 1 1 calc R U . . .
C35 C 0.1120(2) 0.3946(4) 0.11808(14) 0.0383(12) Uani 1 1 d . . . . .
C36 C 0.16927(18) 0.3941(3) 0.14068(13) 0.0283(10) Uani 1 1 d . . . . .
H36 H 0.1972 0.3779 0.1227 0.034 Uiso 1 1 calc R U . . .
C37 C 0.0939(2) 0.3701(4) 0.06618(15) 0.0497(14) Uani 1 1 d . . . . .
C38 C 0.1266(4) 0.2812(7) 0.0560(3) 0.068(3) Uiso 0.609(9) 1 d . . P B 1
H38A H 0.1184 0.2305 0.0761 0.101 Uiso 0.609(9) 1 calc R U P B 1
H38B H 0.1680 0.2938 0.0620 0.101 Uiso 0.609(9) 1 calc R U P B 1
H38C H 0.1140 0.2632 0.0234 0.101 Uiso 0.609(9) 1 calc R U P B 1
C39 C 0.0306(4) 0.3459(8) 0.0536(3) 0.062(3) Uiso 0.609(9) 1 d . . P B 1
H39A H 0.0220 0.2950 0.0735 0.093 Uiso 0.609(9) 1 calc R U P B 1
H39B H 0.0212 0.3265 0.0210 0.093 Uiso 0.609(9) 1 calc R U P B 1
H39C H 0.0076 0.4006 0.0583 0.093 Uiso 0.609(9) 1 calc R U P B 1
C40 C 0.1098(5) 0.4482(9) 0.0379(4) 0.086(4) Uiso 0.609(9) 1 d . . P B 1
H40A H 0.0988 0.4329 0.0049 0.130 Uiso 0.609(9) 1 calc R U P B 1
H40B H 0.1514 0.4584 0.0458 0.130 Uiso 0.609(9) 1 calc R U P B 1
H40C H 0.0897 0.5048 0.0445 0.130 Uiso 0.609(9) 1 calc R U P B 1
C38' C 0.1442(7) 0.3619(12) 0.0407(5) 0.070(5) Uiso 0.391(9) 1 d . . P B 2
H38D H 0.1716 0.4123 0.0506 0.106 Uiso 0.391(9) 1 calc R U P B 2
H38E H 0.1299 0.3663 0.0071 0.106 Uiso 0.391(9) 1 calc R U P B 2
H38F H 0.1633 0.3018 0.0480 0.106 Uiso 0.391(9) 1 calc R U P B 2
C39' C 0.0594(11) 0.2829(18) 0.0614(7) 0.116(8) Uiso 0.391(9) 1 d . . P B 2
H39D H 0.0493 0.2656 0.0285 0.175 Uiso 0.391(9) 1 calc R U P B 2
H39E H 0.0242 0.2927 0.0738 0.175 Uiso 0.391(9) 1 calc R U P B 2
H39F H 0.0820 0.2328 0.0788 0.175 Uiso 0.391(9) 1 calc R U P B 2
C40' C 0.0592(8) 0.4577(13) 0.0409(5) 0.086(6) Uiso 0.391(9) 1 d . . P B 2
H40D H 0.0841 0.5126 0.0447 0.129 Uiso 0.391(9) 1 calc R U P B 2
H40E H 0.0254 0.4697 0.0548 0.129 Uiso 0.391(9) 1 calc R U P B 2
H40F H 0.0468 0.4442 0.0077 0.129 Uiso 0.391(9) 1 calc R U P B 2
O41 O 0.16454(12) 0.1822(2) 0.24982(9) 0.0331(7) Uani 1 1 d . . . . .
C42 C 0.1202(2) 0.1815(4) 0.20713(15) 0.0468(13) Uani 1 1 d . . . . .
H42A H 0.1151 0.1186 0.1932 0.056 Uiso 0.297(17) 1 calc R U P C 1
H42B H 0.1294 0.2261 0.1838 0.056 Uiso 0.297(17) 1 calc R U P C 1
H42C H 0.1229 0.2393 0.1892 0.056 Uiso 0.703(17) 1 calc R U P C 2
H42D H 0.1264 0.1278 0.1875 0.056 Uiso 0.703(17) 1 calc R U P C 2
C43 C 0.0632(5) 0.2144(10) 0.2276(4) 0.004(4) Uiso 0.297(17) 1 d . . P C 1
H43A H 0.0518 0.2778 0.2162 0.004 Uiso 0.297(17) 1 calc R U P C 1
H43B H 0.0309 0.1718 0.2159 0.004 Uiso 0.297(17) 1 calc R U P C 1
C44 C 0.0704(6) 0.2144(15) 0.2605(5) 0.031(5) Uiso 0.297(17) 1 d . . P C 1
H44A H 0.0415 0.1731 0.2705 0.037 Uiso 0.297(17) 1 calc R U P C 1
H44B H 0.0629 0.2781 0.2707 0.037 Uiso 0.297(17) 1 calc R U P C 1
C43' C 0.0642(5) 0.1752(13) 0.2193(4) 0.096(4) Uiso 0.703(17) 1 d . . P C 2
H43C H 0.0431 0.1206 0.2040 0.115 Uiso 0.703(17) 1 calc R U P C 2
H43D H 0.0416 0.2319 0.2093 0.115 Uiso 0.703(17) 1 calc R U P C 2
C44' C 0.0740(3) 0.1647(8) 0.2724(3) 0.051(2) Uiso 0.703(17) 1 d . . P C 2
H44C H 0.0503 0.2103 0.2858 0.062 Uiso 0.703(17) 1 calc R U P C 2
H44D H 0.0634 0.1013 0.2809 0.062 Uiso 0.703(17) 1 calc R U P C 2
C45 C 0.13532(19) 0.1820(4) 0.28981(15) 0.0441(13) Uani 1 1 d . . . . .
H45A H 0.1519 0.2278 0.3138 0.053 Uiso 0.297(17) 1 calc R U P C 1
H45B H 0.1347 0.1195 0.3040 0.053 Uiso 0.297(17) 1 calc R U P C 1
H45C H 0.1515 0.1326 0.3121 0.053 Uiso 0.703(17) 1 calc R U P C 2
H45D H 0.1407 0.2427 0.3060 0.053 Uiso 0.703(17) 1 calc R U P C 2
O51 O 0.26409(14) 0.1736(2) 0.20495(10) 0.0394(8) Uani 1 1 d . . . . .
C52 C 0.2342(2) 0.1606(4) 0.15763(15) 0.0492(14) Uani 1 1 d . . . . .
H52A H 0.1990 0.1991 0.1506 0.059 Uiso 0.50(3) 1 calc R U P D 1
H52B H 0.2241 0.0945 0.1510 0.059 Uiso 0.50(3) 1 calc R U P D 1
H52C H 0.2107 0.1033 0.1564 0.059 Uiso 0.50(3) 1 calc R U P D 2
H52D H 0.2074 0.2134 0.1493 0.059 Uiso 0.50(3) 1 calc R U P D 2
C53 C 0.2811(6) 0.1948(14) 0.1302(4) 0.040(4) Uiso 0.50(3) 1 d . . P D 1
H53A H 0.2786 0.1576 0.1014 0.048 Uiso 0.50(3) 1 calc R U P D 1
H53B H 0.2738 0.2607 0.1211 0.048 Uiso 0.50(3) 1 calc R U P D 1
C53' C 0.2680(7) 0.1538(18) 0.1246(4) 0.062(5) Uiso 0.50(3) 1 d . . P D 2
H53C H 0.2546 0.1959 0.0981 0.074 Uiso 0.50(3) 1 calc R U P D 2
H53D H 0.2693 0.0892 0.1131 0.074 Uiso 0.50(3) 1 calc R U P D 2
C54 C 0.3317(3) 0.1871(5) 0.1548(2) 0.082(2) Uani 1 1 d . . . . .
H54A H 0.3555 0.2414 0.1498 0.099 Uiso 0.50(3) 1 calc R U P D 1
H54B H 0.3506 0.1300 0.1461 0.099 Uiso 0.50(3) 1 calc R U P D 1
H54C H 0.3625 0.1448 0.1489 0.099 Uiso 0.50(3) 1 calc R U P D 2
H54D H 0.3409 0.2513 0.1464 0.099 Uiso 0.50(3) 1 calc R U P D 2
C55 C 0.3254(2) 0.1821(4) 0.20441(18) 0.0540(15) Uani 1 1 d . . . . .
H55A H 0.3465 0.1277 0.2198 0.065 Uiso 1 1 calc R U . . .
H55B H 0.3412 0.2391 0.2211 0.065 Uiso 1 1 calc R U . . .
O61 O 0.28144(13) 0.1762(2) 0.30755(9) 0.0378(8) Uani 1 1 d . . . . .
C62 C 0.3446(2) 0.1774(4) 0.31751(17) 0.0542(14) Uani 1 1 d . . . . .
H62A H 0.3606 0.2265 0.2999 0.065 Uiso 0.365(15) 1 calc R U P E 1
H62B H 0.3613 0.1163 0.3118 0.065 Uiso 0.365(15) 1 calc R U P E 1
H62C H 0.3597 0.1334 0.2967 0.065 Uiso 0.635(15) 1 calc R U P E 2
H62D H 0.3588 0.2406 0.3122 0.065 Uiso 0.635(15) 1 calc R U P E 2
C63 C 0.3532(7) 0.2029(14) 0.3760(5) 0.045(5) Uiso 0.365(15) 1 d . . P E 1
H63A H 0.3758 0.1526 0.3939 0.054 Uiso 0.365(15) 1 calc R U P E 1
H63B H 0.3755 0.2612 0.3822 0.054 Uiso 0.365(15) 1 calc R U P E 1
C64 C 0.3199(5) 0.2095(10) 0.3863(3) 0.019(3) Uiso 0.365(15) 1 d . . P E 1
H64A H 0.3153 0.2761 0.3935 0.022 Uiso 0.365(15) 1 calc R U P E 1
H64B H 0.3231 0.1745 0.4157 0.022 Uiso 0.365(15) 1 calc R U P E 1
C63' C 0.3637(4) 0.1510(9) 0.3648(3) 0.054(3) Uiso 0.635(15) 1 d . . P E 2
H63C H 0.3947 0.1930 0.3800 0.065 Uiso 0.635(15) 1 calc R U P E 2
H63D H 0.3787 0.0865 0.3666 0.065 Uiso 0.635(15) 1 calc R U P E 2
C64' C 0.3119(5) 0.1576(12) 0.3889(4) 0.087(4) Uiso 0.635(15) 1 d . . P E 2
H64C H 0.3066 0.0986 0.4051 0.104 Uiso 0.635(15) 1 calc R U P E 2
H64D H 0.3171 0.2088 0.4119 0.104 Uiso 0.635(15) 1 calc R U P E 2
C65 C 0.2624(2) 0.1758(4) 0.35175(14) 0.0497(14) Uani 1 1 d . . . . .
H65A H 0.2506 0.1128 0.3599 0.060 Uiso 0.365(15) 1 calc R U P E 1
H65B H 0.2302 0.2198 0.3518 0.060 Uiso 0.365(15) 1 calc R U P E 1
H65C H 0.2329 0.1270 0.3517 0.060 Uiso 0.635(15) 1 calc R U P E 2
H65D H 0.2451 0.2367 0.3569 0.060 Uiso 0.635(15) 1 calc R U P E 2
Li1A Li 0.7675(4) 0.1473(5) 0.2527(2) 0.0391(18) Uani 1 1 d . . . . .
Li2A Li 0.7330(4) 0.4636(5) 0.2517(2) 0.0385(18) Uani 1 1 d . . . . .
B1A B 0.7569(2) 0.3108(4) 0.22246(14) 0.0249(11) Uani 1 1 d . . . . .
B2A B 0.7763(2) 0.3114(3) 0.27874(15) 0.0252(11) Uani 1 1 d . . . . .
C1A C 0.69059(18) 0.3142(3) 0.20262(12) 0.0263(10) Uani 1 1 d . . . . .
C2A C 0.65066(18) 0.3067(3) 0.23393(13) 0.0276(10) Uani 1 1 d . . . . .
C3A C 0.5918(2) 0.3023(3) 0.21502(14) 0.0362(12) Uani 1 1 d . . . . .
H3A H 0.5657 0.2939 0.2356 0.043 Uiso 1 1 calc R U . . .
C4A C 0.56989(19) 0.3096(3) 0.16845(14) 0.0370(12) Uani 1 1 d . . . . .
H4A H 0.5295 0.3060 0.1578 0.044 Uiso 1 1 calc R U . . .
C5A C 0.6058(2) 0.3220(3) 0.13675(13) 0.0337(11) Uani 1 1 d . . . . .
C6A C 0.66382(19) 0.3247(3) 0.15484(13) 0.0305(11) Uani 1 1 d . . . . .
H6A H 0.6887 0.3346 0.1334 0.037 Uiso 1 1 calc R U . . .
C7A C 0.5807(2) 0.3344(4) 0.08506(14) 0.0425(13) Uani 1 1 d . . . . .
C8A C 0.5568(3) 0.4309(5) 0.07737(17) 0.0670(18) Uani 1 1 d . . . . .
H8A1 H 0.5273 0.4405 0.0963 0.100 Uiso 1 1 calc R U . . .
H8A2 H 0.5398 0.4391 0.0445 0.100 Uiso 1 1 calc R U . . .
H8A3 H 0.5878 0.4763 0.0864 0.100 Uiso 1 1 calc R U . . .
C9A C 0.6243(3) 0.3173(5) 0.05441(15) 0.087(2) Uani 1 1 d . . . . .
H9A1 H 0.6393 0.2537 0.0593 0.130 Uiso 1 1 calc R U . . .
H9A2 H 0.6560 0.3618 0.0623 0.130 Uiso 1 1 calc R U . . .
H9A3 H 0.6060 0.3253 0.0218 0.130 Uiso 1 1 calc R U . . .
C10A C 0.5315(3) 0.2645(5) 0.07051(17) 0.088(2) Uani 1 1 d . . . . .
H10D H 0.5465 0.2010 0.0754 0.132 Uiso 1 1 calc R U . . .
H10E H 0.5148 0.2733 0.0376 0.132 Uiso 1 1 calc R U . . .
H10F H 0.5018 0.2746 0.0892 0.132 Uiso 1 1 calc R U . . .
C11A C 0.72687(17) 0.3214(3) 0.30759(12) 0.0222(9) Uani 1 1 d . . . . .
C12A C 0.66871(18) 0.3081(3) 0.28524(12) 0.0246(10) Uani 1 1 d . . . . .
C13A C 0.6262(2) 0.3039(3) 0.31303(13) 0.0377(12) Uani 1 1 d . . . . .
H13A H 0.5879 0.2890 0.2986 0.045 Uiso 1 1 calc R U . . .
C14A C 0.6377(2) 0.3203(4) 0.35974(13) 0.0410(13) Uani 1 1 d . . . . .
H14A H 0.6077 0.3148 0.3769 0.049 Uiso 1 1 calc R U . . .
C15A C 0.6927(2) 0.3449(3) 0.38273(13) 0.0320(11) Uani 1 1 d . . . . .
C16A C 0.73510(18) 0.3438(3) 0.35629(12) 0.0251(10) Uani 1 1 d . . . . .
H16A H 0.7730 0.3590 0.3715 0.030 Uiso 1 1 calc R U . . .
C17A C 0.7046(2) 0.3702(4) 0.43463(13) 0.0453(14) Uani 1 1 d . . . . .
C18A C 0.7509(5) 0.4435(9) 0.4458(3) 0.056(3) Uiso 0.539(9) 1 d . . P F 1
H18G H 0.7854 0.4229 0.4347 0.084 Uiso 0.539(9) 1 calc R U P F 1
H18H H 0.7602 0.4532 0.4795 0.084 Uiso 0.539(9) 1 calc R U P F 1
H18I H 0.7371 0.5020 0.4304 0.084 Uiso 0.539(9) 1 calc R U P F 1
C19A C 0.6508(4) 0.4022(8) 0.4511(3) 0.057(3) Uiso 0.539(9) 1 d . . P F 1
H19G H 0.6604 0.4182 0.4842 0.086 Uiso 0.539(9) 1 calc R U P F 1
H19H H 0.6223 0.3520 0.4466 0.086 Uiso 0.539(9) 1 calc R U P F 1
H19I H 0.6350 0.4569 0.4333 0.086 Uiso 0.539(9) 1 calc R U P F 1
C20A C 0.7260(5) 0.2791(8) 0.4620(3) 0.062(3) Uiso 0.539(9) 1 d . . P F 1
H20G H 0.7608 0.2566 0.4520 0.093 Uiso 0.539(9) 1 calc R U P F 1
H20H H 0.6960 0.2315 0.4556 0.093 Uiso 0.539(9) 1 calc R U P F 1
H20I H 0.7346 0.2925 0.4954 0.093 Uiso 0.539(9) 1 calc R U P F 1
C18" C 0.7675(5) 0.3853(9) 0.4555(3) 0.047(3) Uiso 0.461(9) 1 d . . P F 2
H18J H 0.7713 0.4017 0.4884 0.070 Uiso 0.461(9) 1 calc R U P F 2
H18K H 0.7828 0.4358 0.4390 0.070 Uiso 0.461(9) 1 calc R U P F 2
H18L H 0.7890 0.3280 0.4527 0.070 Uiso 0.461(9) 1 calc R U P F 2
C19" C 0.6736(5) 0.4647(9) 0.4386(4) 0.057(3) Uiso 0.461(9) 1 d . . P F 2
H19J H 0.6799 0.4841 0.4712 0.086 Uiso 0.461(9) 1 calc R U P F 2
H19K H 0.6323 0.4574 0.4268 0.086 Uiso 0.461(9) 1 calc R U P F 2
H19L H 0.6891 0.5120 0.4203 0.086 Uiso 0.461(9) 1 calc R U P F 2
C20" C 0.6796(6) 0.2972(10) 0.4620(4) 0.068(4) Uiso 0.461(9) 1 d . . P F 2
H20J H 0.6871 0.3142 0.4949 0.102 Uiso 0.461(9) 1 calc R U P F 2
H20K H 0.6973 0.2368 0.4581 0.102 Uiso 0.461(9) 1 calc R U P F 2
H20L H 0.6380 0.2931 0.4507 0.102 Uiso 0.461(9) 1 calc R U P F 2
C21A C 0.80805(18) 0.3063(3) 0.19427(12) 0.0258(10) Uani 1 1 d . . . . .
C22A C 0.86571(19) 0.3148(3) 0.21841(13) 0.0294(10) Uani 1 1 d . . . . .
C23A C 0.9100(2) 0.3177(4) 0.19216(14) 0.0461(14) Uani 1 1 d . . . . .
H23A H 0.9486 0.3253 0.2080 0.055 Uiso 1 1 calc R U . . .
C24A C 0.8994(2) 0.3097(4) 0.14448(15) 0.0493(15) Uani 1 1 d . . . . .
H24A H 0.9306 0.3129 0.1284 0.059 Uiso 1 1 calc R U . . .
C25A C 0.8448(2) 0.2975(3) 0.11978(14) 0.0373(12) Uani 1 1 d . . . . .
C26A C 0.8006(2) 0.2947(3) 0.14478(12) 0.0303(11) Uani 1 1 d . . . . .
H26A H 0.7627 0.2845 0.1280 0.036 Uiso 1 1 calc R U . . .
C27A C 0.8353(2) 0.2860(4) 0.06650(14) 0.0478(14) Uani 1 1 d . . . . .
C28A C 0.7728(2) 0.2703(4) 0.04480(14) 0.0573(16) Uani 1 1 d . . . . .
H28D H 0.7691 0.2639 0.0111 0.086 Uiso 1 1 calc R U . . .
H28E H 0.7499 0.3234 0.0517 0.086 Uiso 1 1 calc R U . . .
H28F H 0.7591 0.2134 0.0576 0.086 Uiso 1 1 calc R U . . .
C29A C 0.8705(3) 0.2033(5) 0.05495(17) 0.080(2) Uani 1 1 d . . . . .
H29D H 0.8651 0.1961 0.0211 0.120 Uiso 1 1 calc R U . . .
H29E H 0.8578 0.1466 0.0686 0.120 Uiso 1 1 calc R U . . .
H29F H 0.9113 0.2140 0.0677 0.120 Uiso 1 1 calc R U . . .
C30A C 0.8558(3) 0.3754(5) 0.04551(15) 0.076(2) Uani 1 1 d . . . . .
H30D H 0.8503 0.3690 0.0117 0.114 Uiso 1 1 calc R U . . .
H30E H 0.8966 0.3855 0.0583 0.114 Uiso 1 1 calc R U . . .
H30F H 0.8335 0.4286 0.0532 0.114 Uiso 1 1 calc R U . . .
C31A C 0.84175(18) 0.3036(3) 0.29998(12) 0.0246(10) Uani 1 1 d . . . . .
C32A C 0.88303(18) 0.3130(3) 0.26994(13) 0.0281(10) Uani 1 1 d . . . . .
C33A C 0.9413(2) 0.3152(4) 0.29032(14) 0.0387(12) Uani 1 1 d . . . . .
H33A H 0.9685 0.3250 0.2708 0.046 Uiso 1 1 calc R U . . .
C34A C 0.9611(2) 0.3038(4) 0.33712(15) 0.0437(13) Uani 1 1 d . . . . .
H34A H 1.0012 0.3082 0.3492 0.052 Uiso 1 1 calc R U . . .
C35A C 0.92326(19) 0.2858(3) 0.36699(14) 0.0346(11) Uani 1 1 d . . . . .
C36A C 0.86555(19) 0.2865(3) 0.34772(13) 0.0300(11) Uani 1 1 d . . . . .
H36A H 0.8394 0.2746 0.3679 0.036 Uiso 1 1 calc R U . . .
C37A C 0.9469(2) 0.2676(4) 0.41883(14) 0.0439(13) Uani 1 1 d . . . . .
C38A C 0.9904(2) 0.1882(4) 0.42326(16) 0.0653(17) Uani 1 1 d . . . . .
H38G H 1.0211 0.2044 0.4065 0.098 Uiso 1 1 calc R U . . .
H38H H 0.9712 0.1312 0.4100 0.098 Uiso 1 1 calc R U . . .
H38I H 1.0069 0.1779 0.4561 0.098 Uiso 1 1 calc R U . . .
C39A C 0.9770(3) 0.3560(4) 0.44034(17) 0.0713(18) Uani 1 1 d . . . . .
H39G H 1.0078 0.3728 0.4238 0.107 Uiso 1 1 calc R U . . .
H39H H 0.9933 0.3447 0.4732 0.107 Uiso 1 1 calc R U . . .
H39I H 0.9491 0.4070 0.4378 0.107 Uiso 1 1 calc R U . . .
C40A C 0.8998(2) 0.2423(5) 0.44535(15) 0.083(2) Uani 1 1 d . . . . .
H40G H 0.9168 0.2310 0.4780 0.125 Uiso 1 1 calc R U . . .
H40H H 0.8800 0.1860 0.4319 0.125 Uiso 1 1 calc R U . . .
H40I H 0.8722 0.2937 0.4432 0.125 Uiso 1 1 calc R U . . .
O41A O 0.83547(12) 0.0555(2) 0.24362(9) 0.0332(7) Uani 1 1 d . . . . .
C42A C 0.88658(19) 0.0537(4) 0.28013(15) 0.0417(12) Uani 1 1 d . . . . .
H42E H 0.8905 -0.0079 0.2955 0.050 Uiso 0.593(19) 1 calc R U P G 1
H42F H 0.8836 0.1017 0.3038 0.050 Uiso 0.593(19) 1 calc R U P G 1
H42G H 0.8824 0.0090 0.3050 0.050 Uiso 0.407(19) 1 calc R U P G 2
H42H H 0.8954 0.1162 0.2939 0.050 Uiso 0.407(19) 1 calc R U P G 2
C43A C 0.9375(5) 0.0726(13) 0.2585(3) 0.069(3) Uiso 0.593(19) 1 d . . P G 1
H43E H 0.9552 0.1330 0.2693 0.082 Uiso 0.593(19) 1 calc R U P G 1
H43F H 0.9666 0.0230 0.2665 0.082 Uiso 0.593(19) 1 calc R U P G 1
C44A C 0.9155(4) 0.0748(11) 0.2079(3) 0.057(3) Uiso 0.593(19) 1 d . . P G 1
H44E H 0.9237 0.1362 0.1952 0.068 Uiso 0.593(19) 1 calc R U P G 1
H44F H 0.9349 0.0264 0.1924 0.068 Uiso 0.593(19) 1 calc R U P G 1
C43" C 0.9340(5) 0.0208(13) 0.2522(4) 0.039(4) Uiso 0.407(19) 1 d . . P G 2
H43G H 0.9691 0.0585 0.2624 0.047 Uiso 0.407(19) 1 calc R U P G 2
H43H H 0.9438 -0.0448 0.2604 0.047 Uiso 0.407(19) 1 calc R U P G 2
C44" C 0.9216(6) 0.0260(14) 0.2142(4) 0.042(4) Uiso 0.407(19) 1 d . . P G 2
H44G H 0.9271 -0.0351 0.2000 0.050 Uiso 0.407(19) 1 calc R U P G 2
H44H H 0.9467 0.0717 0.2025 0.050 Uiso 0.407(19) 1 calc R U P G 2
C45A C 0.8540(2) 0.0584(4) 0.19869(15) 0.0453(13) Uani 1 1 d . . . . .
H45E H 0.8451 -0.0013 0.1821 0.054 Uiso 0.593(19) 1 calc R U P G 1
H45F H 0.8339 0.1090 0.1792 0.054 Uiso 0.593(19) 1 calc R U P G 1
H45G H 0.8508 0.1218 0.1853 0.054 Uiso 0.407(19) 1 calc R U P G 2
H45H H 0.8319 0.0144 0.1762 0.054 Uiso 0.407(19) 1 calc R U P G 2
O51A O 0.75250(14) 0.0622(2) 0.30686(10) 0.0418(8) Uani 1 1 d . . . . .
C52A C 0.7959(2) 0.0626(4) 0.34886(15) 0.0529(14) Uani 1 1 d . . . . .
H52E H 0.8266 0.1076 0.3457 0.063 Uiso 0.536(19) 1 calc R U P H 1
H52F H 0.8134 0.0000 0.3542 0.063 Uiso 0.536(19) 1 calc R U P H 1
H52G H 0.8122 0.1256 0.3555 0.063 Uiso 0.464(19) 1 calc R U P H 2
H52H H 0.8274 0.0186 0.3464 0.063 Uiso 0.464(19) 1 calc R U P H 2
C53A C 0.7687(6) 0.0891(14) 0.3888(4) 0.072(4) Uiso 0.536(19) 1 d . . P H 1
H53E H 0.7805 0.1525 0.3999 0.087 Uiso 0.536(19) 1 calc R U P H 1
H53F H 0.7794 0.0447 0.4149 0.087 Uiso 0.536(19) 1 calc R U P H 1
C54A C 0.7027(5) 0.0851(11) 0.3689(3) 0.051(3) Uiso 0.536(19) 1 d . . P H 1
H54E H 0.6840 0.0381 0.3858 0.061 Uiso 0.536(19) 1 calc R U P H 1
H54F H 0.6848 0.1464 0.3722 0.061 Uiso 0.536(19) 1 calc R U P H 1
C53" C 0.7617(5) 0.0305(11) 0.3873(3) 0.041(4) Uiso 0.464(19) 1 d . . P H 2
H53G H 0.7685 -0.0367 0.3935 0.050 Uiso 0.464(19) 1 calc R U P H 2
H53H H 0.7763 0.0647 0.4165 0.050 Uiso 0.464(19) 1 calc R U P H 2
C54" C 0.7178(7) 0.0424(13) 0.3773(4) 0.053(4) Uiso 0.464(19) 1 d . . P H 2
H54G H 0.7073 0.0970 0.3946 0.064 Uiso 0.464(19) 1 calc R U P H 2
H54H H 0.6969 -0.0121 0.3864 0.064 Uiso 0.464(19) 1 calc R U P H 2
C55A C 0.6966(2) 0.0608(4) 0.32155(18) 0.0590(16) Uani 1 1 d . . . . .
H55E H 0.6702 0.1053 0.3024 0.071 Uiso 0.536(19) 1 calc R U P H 1
H55F H 0.6796 -0.0021 0.3166 0.071 Uiso 0.536(19) 1 calc R U P H 1
H55G H 0.6717 0.0099 0.3064 0.071 Uiso 0.464(19) 1 calc R U P H 2
H55H H 0.6762 0.1210 0.3154 0.071 Uiso 0.464(19) 1 calc R U P H 2
O61A O 0.71247(13) 0.0628(2) 0.20549(9) 0.0381(8) Uani 1 1 d . . . . .
C62A C 0.6523(2) 0.0546(4) 0.21062(18) 0.0529(14) Uani 1 1 d . . . . .
H62E H 0.6466 -0.0037 0.2271 0.063 Uiso 1 1 calc R U . . .
H62F H 0.6417 0.1076 0.2289 0.063 Uiso 1 1 calc R U . . .
C63A C 0.6163(3) 0.0544(6) 0.1644(2) 0.087(2) Uani 1 1 d . . . . .
H63E H 0.5894 0.0009 0.1610 0.105 Uiso 1 1 calc R U . . .
H63F H 0.5935 0.1125 0.1592 0.105 Uiso 1 1 calc R U . . .
C64A C 0.6537(3) 0.0473(6) 0.13190(18) 0.089(2) Uani 1 1 d . . . . .
H64E H 0.6400 0.0878 0.1047 0.107 Uiso 1 1 calc R U . . .
H64F H 0.6549 -0.0177 0.1209 0.107 Uiso 1 1 calc R U . . .
C65A C 0.7132(2) 0.0779(4) 0.15671(15) 0.0503(14) Uani 1 1 d . . . . .
H65E H 0.7435 0.0400 0.1466 0.060 Uiso 1 1 calc R U . . .
H65F H 0.7200 0.1443 0.1505 0.060 Uiso 1 1 calc R U . . .
C71 C 0.9726(3) 0.6197(5) 0.1555(2) 0.0656(17) Uani 1 1 d . . . . .
C72 C 0.9492(3) 0.5533(5) 0.1794(3) 0.082(2) Uani 1 1 d . . . . .
H72 H 0.9235 0.5089 0.1628 0.099 Uiso 1 1 calc R U . . .
C73 C 0.9623(3) 0.5489(5) 0.2288(3) 0.0693(18) Uani 1 1 d . . . . .
H73 H 0.9463 0.5008 0.2446 0.083 Uiso 1 1 calc R U . . .
C74 C 0.9978(3) 0.6137(6) 0.2535(3) 0.087(2) Uani 1 1 d . . . . .
H74 H 1.0056 0.6120 0.2865 0.105 Uiso 1 1 calc R U . . .
C75 C 1.0225(2) 0.6819(5) 0.2300(2) 0.0674(17) Uani 1 1 d . . . . .
H75 H 1.0480 0.7263 0.2467 0.081 Uiso 1 1 calc R U . . .
C76 C 1.0092(3) 0.6846(5) 0.1814(2) 0.0706(18) Uani 1 1 d . . . . .
H76 H 1.0257 0.7321 0.1655 0.085 Uiso 1 1 calc R U . . .
C77 C 0.9604(3) 0.6227(6) 0.1036(2) 0.097(2) Uani 1 1 d . . . . .
H77A H 0.9232 0.5932 0.0918 0.145 Uiso 1 1 calc R U . . .
H77B H 0.9907 0.5894 0.0917 0.145 Uiso 1 1 calc R U . . .
H77C H 0.9593 0.6876 0.0931 0.145 Uiso 1 1 calc R U . . .

loop_
_atom_site_aniso_label
_atom_site_aniso_U_11
_atom_site_aniso_U_22
_atom_site_aniso_U_33
_atom_site_aniso_U_23
_atom_site_aniso_U_13
_atom_site_aniso_U_12
Li1 0.047(5) 0.029(5) 0.056(4) -0.005(4) 0.017(4) -0.011(4)
Li2 0.053(5) 0.018(4) 0.045(4) -0.001(3) 0.007(4) 0.004(4)
B1 0.029(3) 0.014(3) 0.028(2) -0.0003(19) 0.005(2) 0.000(2)
B2 0.029(3) 0.017(3) 0.025(2) 0.0029(19) 0.004(2) -0.001(2)
C1 0.034(3) 0.018(3) 0.031(2) 0.0047(18) 0.008(2) 0.002(2)
C2 0.026(3) 0.025(3) 0.034(2) 0.0014(19) 0.003(2) -0.002(2)
C3 0.033(3) 0.062(4) 0.041(3) 0.001(2) 0.011(2) 0.001(3)
C4 0.028(3) 0.077(4) 0.032(2) -0.010(2) -0.003(2) -0.003(3)
C5 0.029(3) 0.046(3) 0.029(2) 0.001(2) -0.002(2) -0.001(2)
C6 0.035(3) 0.027(3) 0.026(2) 0.0013(19) 0.008(2) -0.004(2)
C7 0.036(3) 0.071(4) 0.028(2) -0.004(2) -0.004(2) -0.002(3)
C8 0.062(4) 0.135(7) 0.052(3) -0.025(4) 0.003(3) -0.031(5)
C9 0.052(4) 0.112(6) 0.030(2) -0.015(3) 0.000(2) -0.004(4)
C10 0.088(5) 0.123(7) 0.044(3) 0.001(4) -0.010(3) 0.035(5)
C11 0.031(3) 0.019(3) 0.0271(19) 0.0011(18) 0.0048(19) 0.003(2)
C12 0.033(3) 0.019(3) 0.0248(19) -0.0039(17) 0.0071(19) -0.006(2)
C13 0.030(3) 0.046(3) 0.034(2) -0.003(2) 0.000(2) 0.001(2)
C14 0.037(3) 0.056(4) 0.038(2) 0.004(2) 0.013(2) 0.000(3)
C15 0.042(3) 0.032(3) 0.031(2) -0.001(2) 0.009(2) -0.005(2)
C16 0.032(3) 0.021(3) 0.031(2) 0.0023(19) 0.0016(19) -0.002(2)
C17 0.047(3) 0.055(4) 0.032(2) 0.006(2) 0.015(2) -0.005(3)
C21 0.037(3) 0.016(2) 0.0268(19) -0.0052(17) 0.009(2) -0.002(2)
C22 0.023(2) 0.020(3) 0.038(2) -0.0051(19) 0.003(2) -0.001(2)
C23 0.036(3) 0.035(3) 0.038(2) -0.003(2) 0.007(2) -0.006(2)
C24 0.036(3) 0.029(3) 0.042(2) -0.002(2) 0.017(2) 0.003(2)
C25 0.043(3) 0.025(3) 0.041(2) -0.001(2) 0.018(2) -0.004(2)
C26 0.032(3) 0.017(3) 0.036(2) -0.0024(18) 0.003(2) -0.004(2)
C27 0.044(3) 0.044(3) 0.035(2) 0.003(2) 0.015(2) -0.009(3)
C28 0.060(4) 0.074(4) 0.030(2) 0.008(2) 0.010(2) -0.006(3)
C29 0.077(4) 0.069(4) 0.037(2) -0.011(2) 0.024(3) -0.002(3)
C30 0.073(4) 0.057(4) 0.054(3) 0.014(3) 0.023(3) -0.015(3)
C31 0.032(3) 0.012(2) 0.032(2) 0.0001(17) 0.0049(19) -0.001(2)
C32 0.027(3) 0.023(3) 0.040(2) -0.002(2) 0.006(2) 0.001(2)
C33 0.034(3) 0.055(4) 0.041(2) -0.002(2) 0.008(2) 0.006(3)
C34 0.020(3) 0.070(4) 0.047(3) -0.010(3) -0.004(2) 0.001(3)
C35 0.037(3) 0.043(3) 0.034(2) -0.002(2) 0.002(2) -0.005(2)
C36 0.024(2) 0.028(3) 0.032(2) -0.0022(18) 0.0042(19) -0.001(2)
C37 0.034(3) 0.069(4) 0.043(2) -0.013(3) 0.000(2) -0.006(3)
O41 0.0286(17) 0.030(2) 0.0401(15) -0.0064(14) 0.0055(13) -0.0019(15)
C42 0.037(3) 0.053(4) 0.048(3) -0.005(2) 0.004(2) -0.004(3)
C45 0.035(3) 0.047(4) 0.053(3) -0.008(2) 0.013(2) -0.009(3)
O51 0.050(2) 0.025(2) 0.0464(17) -0.0023(14) 0.0170(16) -0.0027(17)
C52 0.066(4) 0.037(3) 0.044(3) -0.003(2) 0.008(3) -0.002(3)
C54 0.106(6) 0.066(5) 0.094(4) -0.034(4) 0.067(5) -0.034(4)
C55 0.048(3) 0.034(3) 0.086(4) 0.009(3) 0.027(3) -0.004(3)
O61 0.0339(19) 0.033(2) 0.0448(16) -0.0008(15) 0.0017(14) -0.0018(17)
C62 0.038(3) 0.056(4) 0.067(3) 0.009(3) 0.005(3) 0.001(3)
C65 0.052(3) 0.054(4) 0.043(3) 0.000(2) 0.007(2) -0.003(3)
Li1A 0.046(5) 0.027(5) 0.042(4) -0.001(3) 0.002(3) 0.004(4)
Li2A 0.043(5) 0.024(5) 0.043(4) -0.005(3) -0.006(3) 0.006(4)
B1A 0.030(3) 0.018(3) 0.026(2) -0.001(2) 0.003(2) -0.003(2)
B2A 0.029(3) 0.011(3) 0.034(2) 0.003(2) 0.004(2) -0.004(2)
C1A 0.033(3) 0.021(3) 0.0244(19) 0.0005(17) 0.0033(18) 0.001(2)
C2A 0.025(3) 0.020(3) 0.035(2) -0.0027(19) 0.0011(19) -0.002(2)
C3A 0.032(3) 0.037(3) 0.039(2) 0.001(2) 0.007(2) -0.006(2)
C4A 0.025(3) 0.043(3) 0.040(2) -0.002(2) -0.004(2) -0.002(2)
C5A 0.038(3) 0.030(3) 0.028(2) 0.0021(19) -0.006(2) 0.007(2)
C6A 0.036(3) 0.025(3) 0.030(2) 0.0001(19) 0.007(2) 0.005(2)
C7A 0.038(3) 0.054(4) 0.030(2) -0.003(2) -0.009(2) 0.007(3)
C8A 0.063(4) 0.082(5) 0.050(3) 0.023(3) -0.002(3) 0.015(4)
C9A 0.083(5) 0.141(7) 0.029(2) 0.004(3) -0.006(3) 0.057(5)
C10A 0.098(5) 0.112(7) 0.038(3) 0.001(3) -0.028(3) -0.026(5)
C11A 0.032(3) 0.012(2) 0.0225(19) -0.0014(16) 0.0038(18) 0.000(2)
C12A 0.026(2) 0.020(3) 0.0272(19) -0.0008(18) 0.0032(18) -0.002(2)
C13A 0.029(3) 0.053(4) 0.029(2) -0.001(2) 0.0020(19) -0.005(3)
C14A 0.035(3) 0.061(4) 0.029(2) 0.003(2) 0.011(2) -0.002(3)
C15A 0.040(3) 0.027(3) 0.030(2) 0.0012(19) 0.008(2) 0.001(2)
C16A 0.027(2) 0.022(3) 0.0257(19) 0.0000(17) 0.0015(18) -0.001(2)
C17A 0.048(3) 0.066(4) 0.027(2) -0.002(2) 0.019(2) 0.000(3)
C21A 0.029(3) 0.015(2) 0.032(2) 0.0063(18) 0.0018(19) 0.001(2)
C22A 0.032(3) 0.025(3) 0.031(2) -0.0077(19) 0.006(2) -0.002(2)
C23A 0.032(3) 0.069(4) 0.040(2) -0.014(3) 0.012(2) -0.009(3)
C24A 0.037(3) 0.075(4) 0.043(3) -0.009(3) 0.024(2) -0.003(3)
C25A 0.043(3) 0.038(3) 0.033(2) -0.002(2) 0.012(2) -0.002(3)
C26A 0.040(3) 0.029(3) 0.0233(19) -0.0025(18) 0.0093(19) 0.008(2)
C27A 0.052(3) 0.061(4) 0.032(2) -0.011(2) 0.012(2) -0.001(3)
C28A 0.064(4) 0.080(5) 0.027(2) -0.010(2) 0.007(2) -0.008(3)
C29A 0.088(5) 0.099(6) 0.054(3) -0.029(3) 0.017(3) 0.025(4)
C30A 0.104(5) 0.099(5) 0.029(2) 0.006(3) 0.023(3) -0.039(4)
C31A 0.030(2) 0.016(2) 0.0274(19) -0.0059(17) 0.0040(18) 0.001(2)
C32A 0.026(3) 0.022(3) 0.035(2) -0.0005(19) 0.0013(19) 0.003(2)
C33A 0.034(3) 0.044(3) 0.037(2) 0.007(2) 0.005(2) 0.006(3)
C34A 0.026(3) 0.050(4) 0.052(3) 0.008(2) -0.002(2) 0.003(3)
C35A 0.030(3) 0.029(3) 0.039(2) 0.000(2) -0.010(2) 0.002(2)
C36A 0.032(3) 0.028(3) 0.029(2) 0.0025(18) 0.0038(19) 0.002(2)
C37A 0.037(3) 0.057(4) 0.030(2) 0.005(2) -0.013(2) -0.003(3)
C38A 0.068(4) 0.064(4) 0.050(3) 0.020(3) -0.025(3) 0.008(4)
C39A 0.085(5) 0.067(5) 0.048(3) -0.003(3) -0.024(3) -0.012(4)
C40A 0.053(4) 0.157(7) 0.035(3) 0.034(3) -0.004(3) 0.004(4)
O41A 0.0291(17) 0.033(2) 0.0383(15) -0.0018(14) 0.0088(14) -0.0003(15)
C42A 0.031(3) 0.042(3) 0.050(2) -0.006(2) 0.000(2) -0.002(2)
C45A 0.042(3) 0.048(4) 0.048(3) 0.004(2) 0.014(2) -0.005(3)
O51A 0.048(2) 0.031(2) 0.0479(17) 0.0038(15) 0.0125(17) -0.0058(17)
C52A 0.059(4) 0.053(4) 0.048(3) 0.001(3) 0.011(3) -0.010(3)
C55A 0.049(3) 0.052(4) 0.082(4) 0.005(3) 0.026(3) 0.007(3)
O61A 0.0359(19) 0.032(2) 0.0431(16) 0.0026(15) -0.0002(15) -0.0012(16)
C62A 0.034(3) 0.038(4) 0.082(4) -0.001(3) 0.001(3) -0.005(3)
C63A 0.061(4) 0.093(6) 0.099(5) 0.024(4) -0.008(4) -0.018(4)
C64A 0.068(5) 0.140(7) 0.046(3) -0.026(4) -0.021(3) 0.034(5)
C65A 0.072(4) 0.023(3) 0.054(3) -0.002(2) 0.007(3) -0.006(3)
C71 0.039(3) 0.062(5) 0.099(4) 0.004(4) 0.023(3) 0.002(3)
C72 0.051(4) 0.080(6) 0.117(5) 0.007(4) 0.021(4) 0.024(4)
C73 0.038(4) 0.054(5) 0.121(5) 0.005(4) 0.026(4) 0.015(3)
C74 0.071(5) 0.086(6) 0.110(5) 0.001(5) 0.030(5) 0.052(5)
C75 0.034(3) 0.065(5) 0.106(5) -0.006(4) 0.020(3) 0.008(3)
C76 0.049(4) 0.069(5) 0.100(5) 0.008(4) 0.030(4) 0.010(4)
C77 0.084(5) 0.109(7) 0.097(5) -0.002(4) 0.016(4) 0.012(5)

loop_
_atom_type_symbol
_atom_type_description
_atom_type_scat_dispersion_real
_atom_type_scat_dispersion_imag
_atom_type_scat_source
C C 0.0033 0.0016 'International Tables Vol C Tables 4.2.6.8 and 6.1.1.4'
H H 0.0000 0.0000 'International Tables Vol C Tables 4.2.6.8 and 6.1.1.4'
B B 0.0013 0.0007 'International Tables Vol C Tables 4.2.6.8 and 6.1.1.4'
Li Li -0.0003 0.0001 'International Tables Vol C Tables 4.2.6.8 and 6.1.1.4'
O O 0.0106 0.0060 'International Tables Vol C Tables 4.2.6.8 and 6.1.1.4'

loop_
_geom_angle_atom_site_label_1
_geom_angle_atom_site_label_2
_geom_angle_atom_site_label_3
_geom_angle
_geom_angle_site_symmetry_1
_geom_angle_site_symmetry_3
O41 Li1 O51 87.0(3) . .
O41 Li1 O61 83.6(3) . .
O51 Li1 O61 82.5(3) . .
O41 Li1 B1 143.9(4) . .
O51 Li1 B1 128.4(4) . .
O61 Li1 B1 105.2(4) . .
O41 Li1 B2 139.8(5) . .
O51 Li1 B2 102.2(3) . .
O61 Li1 B2 136.0(4) . .
B1 Li1 B2 38.73(19) . .
O41 Li1 C21 108.0(3) . .
O51 Li1 C21 164.5(4) . .
O61 Li1 C21 102.8(3) . .
B1 Li1 C21 36.22(17) . .
B2 Li1 C21 63.8(2) . .
O41 Li1 Li2 52.5(3) . 2_545
O51 Li1 Li2 51.0(2) . 2_545
O61 Li1 Li2 49.1(2) . 2_545
B1 Li1 Li2 153.2(5) . 2_545
B2 Li1 Li2 153.0(3) . 2_545
C21 Li1 Li2 142.4(3) . 2_545
O41 Li1 C31 105.9(4) . .
O51 Li1 C31 104.0(3) . .
O61 Li1 C31 168.5(4) . .
B1 Li1 C31 63.3(2) . .
B2 Li1 C31 33.92(17) . .
C21 Li1 C31 68.5(2) . .
Li2 Li1 C31 142.2(4) 2_545 .
O61 Li2 O51 89.4(3) 2 2
O61 Li2 O41 88.3(3) 2 2
O51 Li2 O41 85.9(3) 2 2
O61 Li2 B1 141.7(4) 2 .
O51 Li2 B1 110.2(3) 2 .
O41 Li2 B1 124.5(4) 2 .
O61 Li2 B2 107.1(3) 2 .
O51 Li2 B2 141.5(4) 2 .
O41 Li2 B2 127.9(4) 2 .
B1 Li2 B2 38.63(18) . .
O61 Li2 Li1 57.7(3) 2 2
O51 Li2 Li1 51.8(2) 2 2
O41 Li2 Li1 50.3(3) 2 2
B1 Li2 Li1 158.3(4) . 2
B2 Li2 Li1 163.0(3) . 2
C21 B1 C1 128.4(3) . .
C21 B1 B2 115.3(4) . .
C1 B1 B2 116.3(3) . .
C21 B1 Li1 78.7(3) . .
C1 B1 Li1 114.5(4) . .
B2 B1 Li1 74.3(3) . .
C21 B1 Li2 99.5(3) . .
C1 B1 Li2 95.3(3) . .
B2 B1 Li2 73.8(3) . .
Li1 B1 Li2 143.6(4) . .
C31 B2 C11 125.2(3) . .
C31 B2 B1 117.3(3) . .
C11 B2 B1 117.5(4) . .
C31 B2 Li2 104.7(3) . .
C11 B2 Li2 96.2(3) . .
B1 B2 Li2 67.6(3) . .
C31 B2 Li1 81.6(3) . .
C11 B2 Li1 119.7(3) . .
B1 B2 Li1 66.9(3) . .
Li2 B2 Li1 131.3(3) . .
C6 C1 C2 115.0(4) . .
C6 C1 B1 125.6(3) . .
C2 C1 B1 119.4(3) . .
C3 C2 C1 118.0(4) . .
C3 C2 C12 119.0(3) . .
C1 C2 C12 122.9(4) . .
C4 C3 C2 123.9(4) . .
C4 C3 H3 118.1 . .
C2 C3 H3 118.1 . .
C3 C4 C5 120.5(5) . .
C3 C4 H4 119.8 . .
C5 C4 H4 119.8 . .
C6 C5 C4 116.3(4) . .
C6 C5 C7 124.7(4) . .
C4 C5 C7 119.0(4) . .
C5 C6 C1 125.9(4) . .
C5 C6 H6 117.0 . .
C1 C6 H6 117.0 . .
C9 C7 C8 110.2(5) . .
C9 C7 C10 108.2(4) . .
C8 C7 C10 108.0(5) . .
C9 C7 C5 112.7(4) . .
C8 C7 C5 109.4(4) . .
C10 C7 C5 108.3(4) . .
C7 C8 H8A 109.5 . .
C7 C8 H8B 109.5 . .
H8A C8 H8B 109.5 . .
C7 C8 H8C 109.5 . .
H8A C8 H8C 109.5 . .
H8B C8 H8C 109.5 . .
C7 C9 H9A 109.5 . .
C7 C9 H9B 109.5 . .
H9A C9 H9B 109.5 . .
C7 C9 H9C 109.5 . .
H9A C9 H9C 109.5 . .
H9B C9 H9C 109.5 . .
C7 C10 H10A 109.5 . .
C7 C10 H10B 109.5 . .
H10A C10 H10B 109.5 . .
C7 C10 H10C 109.5 . .
H10A C10 H10C 109.5 . .
H10B C10 H10C 109.5 . .
C16 C11 C12 115.9(3) . .
C16 C11 B2 125.2(4) . .
C12 C11 B2 118.9(3) . .
C13 C12 C11 117.5(3) . .
C13 C12 C2 118.8(4) . .
C11 C12 C2 123.7(3) . .
C14 C13 C12 122.8(5) . .
C14 C13 H13 118.6 . .
C12 C13 H13 118.6 . .
C13 C14 C15 120.7(4) . .
C13 C14 H14 119.6 . .
C15 C14 H14 119.6 . .
C16 C15 C14 117.3(4) . .
C16 C15 C17 121.1(4) . .
C14 C15 C17 121.5(4) . .
C15 C16 C11 125.4(4) . .
C15 C16 H16 117.3 . .
C11 C16 H16 117.3 . .
C20 C17 C18 109.2(11) . .
C20 C17 C19 110.2(10) . .
C18 C17 C19 109.7(11) . .
C20 C17 C15 107.2(8) . .
C18' C17 C15 112.2(4) . .
C18 C17 C15 114.1(7) . .
C19 C17 C15 106.4(7) . .
C18' C17 C20' 109.4(6) . .
C15 C17 C20' 107.8(4) . .
C18' C17 C19' 109.9(5) . .
C15 C17 C19' 113.8(5) . .
C20' C17 C19' 103.3(5) . .
C17 C18 H18A 109.5 . .
C17 C18 H18B 109.5 . .
H18A C18 H18B 109.5 . .
C17 C18 H18C 109.5 . .
H18A C18 H18C 109.5 . .
H18B C18 H18C 109.5 . .
C17 C19 H19A 109.5 . .
C17 C19 H19B 109.5 . .
H19A C19 H19B 109.5 . .
C17 C19 H19C 109.5 . .
H19A C19 H19C 109.5 . .
H19B C19 H19C 109.5 . .
C17 C20 H20A 109.5 . .
C17 C20 H20B 109.5 . .
H20A C20 H20B 109.5 . .
C17 C20 H20C 109.5 . .
H20A C20 H20C 109.5 . .
H20B C20 H20C 109.5 . .
C17 C18' H18D 109.5 . .
C17 C18' H18E 109.5 . .
H18D C18' H18E 109.5 . .
C17 C18' H18F 109.5 . .
H18D C18' H18F 109.5 . .
H18E C18' H18F 109.5 . .
C17 C19' H19D 109.5 . .
C17 C19' H19E 109.5 . .
H19D C19' H19E 109.5 . .
C17 C19' H19F 109.5 . .
H19D C19' H19F 109.5 . .
H19E C19' H19F 109.5 . .
C17 C20' H20D 109.5 . .
C17 C20' H20E 109.5 . .
H20D C20' H20E 109.5 . .
C17 C20' H20F 109.5 . .
H20D C20' H20F 109.5 . .
H20E C20' H20F 109.5 . .
C26 C21 C22 114.8(3) . .
C26 C21 B1 124.7(4) . .
C22 C21 B1 120.5(3) . .
C26 C21 Li1 115.4(3) . .
C22 C21 Li1 91.3(3) . .
B1 C21 Li1 65.1(3) . .
C23 C22 C21 118.6(4) . .
C23 C22 C32 118.5(4) . .
C21 C22 C32 122.7(3) . .
C24 C23 C22 122.6(5) . .
C24 C23 H23 118.7 . .
C22 C23 H23 118.7 . .
C23 C24 C25 121.8(4) . .
C23 C24 H24 119.1 . .
C25 C24 H24 119.1 . .
C24 C25 C26 116.4(4) . .
C24 C25 C27 120.4(4) . .
C26 C25 C27 123.1(4) . .
C25 C26 C21 125.5(4) . .
C25 C26 H26 117.2 . .
C21 C26 H26 117.2 . .
C28 C27 C29 108.2(4) . .
C28 C27 C30 109.1(4) . .
C29 C27 C30 109.8(4) . .
C28 C27 C25 112.5(3) . .
C29 C27 C25 109.3(4) . .
C30 C27 C25 107.9(4) . .
C27 C28 H28A 109.5 . .
C27 C28 H28B 109.5 . .
H28A C28 H28B 109.5 . .
C27 C28 H28C 109.5 . .
H28A C28 H28C 109.5 . .
H28B C28 H28C 109.5 . .
C27 C29 H29A 109.5 . .
C27 C29 H29B 109.5 . .
H29A C29 H29B 109.5 . .
C27 C29 H29C 109.5 . .
H29A C29 H29C 109.5 . .
H29B C29 H29C 109.5 . .
C27 C30 H30A 109.5 . .
C27 C30 H30B 109.5 . .
H30A C30 H30B 109.5 . .
C27 C30 H30C 109.5 . .
H30A C30 H30C 109.5 . .
H30B C30 H30C 109.5 . .
C36 C31 C32 115.1(4) . .
C36 C31 B2 125.4(3) . .
C32 C31 B2 119.4(3) . .
C36 C31 Li1 118.8(3) . .
C32 C31 Li1 88.3(3) . .
B2 C31 Li1 64.4(3) . .
C33 C32 C31 117.9(4) . .
C33 C32 C22 119.4(4) . .
C31 C32 C22 122.6(4) . .
C34 C33 C32 123.3(4) . .
C34 C33 H33 118.4 . .
C32 C33 H33 118.4 . .
C33 C34 C35 121.3(5) . .
C33 C34 H34 119.4 . .
C35 C34 H34 119.4 . .
C34 C35 C36 115.7(4) . .
C34 C35 C37 122.0(4) . .
C36 C35 C37 122.3(4) . .
C35 C36 C31 125.9(4) . .
C35 C36 H36 117.1 . .
C31 C36 H36 117.1 . .
C40 C37 C39 112.5(7) . .
C39' C37 C38' 110.8(11) . .
C40 C37 C35 108.9(6) . .
C39' C37 C35 109.3(9) . .
C39 C37 C35 111.8(4) . .
C38' C37 C35 113.7(7) . .
C40 C37 C38 109.0(6) . .
C39 C37 C38 105.8(7) . .
C35 C37 C38 108.7(5) . .
C39' C37 C40' 113.1(12) . .
C38' C37 C40' 102.3(9) . .
C35 C37 C40' 107.4(7) . .
C37 C38 H38A 109.5 . .
C37 C38 H38B 109.5 . .
H38A C38 H38B 109.5 . .
C37 C38 H38C 109.5 . .
H38A C38 H38C 109.5 . .
H38B C38 H38C 109.5 . .
C37 C39 H39A 109.5 . .
C37 C39 H39B 109.5 . .
H39A C39 H39B 109.5 . .
C37 C39 H39C 109.5 . .
H39A C39 H39C 109.5 . .
H39B C39 H39C 109.5 . .
C37 C40 H40A 109.5 . .
C37 C40 H40B 109.5 . .
H40A C40 H40B 109.5 . .
C37 C40 H40C 109.5 . .
H40A C40 H40C 109.5 . .
H40B C40 H40C 109.5 . .
C37 C38' H38D 109.5 . .
C37 C38' H38E 109.5 . .
H38D C38' H38E 109.5 . .
C37 C38' H38F 109.5 . .
H38D C38' H38F 109.5 . .
H38E C38' H38F 109.5 . .
C37 C39' H39D 109.5 . .
C37 C39' H39E 109.5 . .
H39D C39' H39E 109.5 . .
C37 C39' H39F 109.5 . .
H39D C39' H39F 109.5 . .
H39E C39' H39F 109.5 . .
C37 C40' H40D 109.5 . .
C37 C40' H40E 109.5 . .
H40D C40' H40E 109.5 . .
C37 C40' H40F 109.5 . .
H40D C40' H40F 109.5 . .
H40E C40' H40F 109.5 . .
C45 O41 C42 108.0(3) . .
C45 O41 Li1 120.0(3) . .
C42 O41 Li1 114.9(3) . .
C45 O41 Li2 115.0(3) . 2_545
C42 O41 Li2 119.6(3) . 2_545
Li1 O41 Li2 77.2(3) . 2_545
C43' C42 O41 109.4(6) . .
O41 C42 C43 101.0(5) . .
O41 C42 H42A 111.6 . .
C43 C42 H42A 111.6 . .
O41 C42 H42B 111.6 . .
C43 C42 H42B 111.6 . .
H42A C42 H42B 109.4 . .
C43' C42 H42C 109.8 . .
O41 C42 H42C 109.8 . .
C43' C42 H42D 109.8 . .
O41 C42 H42D 109.8 . .
H42C C42 H42D 108.2 . .
C44 C43 C42 111.7(14) . .
C44 C43 H43A 109.3 . .
C42 C43 H43A 109.3 . .
C44 C43 H43B 109.3 . .
C42 C43 H43B 109.3 . .
H43A C43 H43B 107.9 . .
C43 C44 C45 119.4(13) . .
C43 C44 H44A 107.5 . .
C45 C44 H44A 107.5 . .
C43 C44 H44B 107.5 . .
C45 C44 H44B 107.5 . .
H44A C44 H44B 107.0 . .
C42 C43' C44' 106.7(9) . .
C42 C43' H43C 110.4 . .
C44' C43' H43C 110.4 . .
C42 C43' H43D 110.4 . .
C44' C43' H43D 110.4 . .
H43C C43' H43D 108.6 . .
C45 C44' C43' 106.6(7) . .
C45 C44' H44C 110.4 . .
C43' C44' H44C 110.4 . .
C45 C44' H44D 110.4 . .
C43' C44' H44D 110.4 . .
H44C C44' H44D 108.6 . .
C44' C45 O41 107.9(4) . .
O41 C45 C44 96.6(6) . .
O41 C45 H45A 112.4 . .
C44 C45 H45A 112.4 . .
O41 C45 H45B 112.4 . .
C44 C45 H45B 112.4 . .
H45A C45 H45B 110.0 . .
C44' C45 H45C 110.1 . .
O41 C45 H45C 110.1 . .
C44' C45 H45D 110.1 . .
O41 C45 H45D 110.1 . .
H45C C45 H45D 108.4 . .
C52 O51 C55 108.0(3) . .
C52 O51 Li2 116.3(4) . 2_545
C55 O51 Li2 119.3(4) . 2_545
C52 O51 Li1 120.0(4) . .
C55 O51 Li1 113.8(4) . .
Li2 O51 Li1 77.3(3) 2_545 .
C53' C52 O51 116.1(8) . .
O51 C52 C53 100.6(7) . .
O51 C52 H52A 111.6 . .
C53 C52 H52A 111.6 . .
O51 C52 H52B 111.6 . .
C53 C52 H52B 111.6 . .
H52A C52 H52B 109.4 . .
C53' C52 H52C 108.3 . .
O51 C52 H52C 108.3 . .
C53' C52 H52D 108.3 . .
O51 C52 H52D 108.3 . .
H52C C52 H52D 107.4 . .
C54 C53 C52 111.2(8) . .
C54 C53 H53A 109.4 . .
C52 C53 H53A 109.4 . .
C54 C53 H53B 109.4 . .
C52 C53 H53B 109.4 . .
H53A C53 H53B 108.0 . .
C52 C53' C54 101.3(10) . .
C52 C53' H53C 111.5 . .
C54 C53' H53C 111.5 . .
C52 C53' H53D 111.5 . .
C54 C53' H53D 111.5 . .
H53C C53' H53D 109.3 . .
C53 C54 C55 107.4(6) . .
C55 C54 C53' 104.9(5) . .
C53 C54 H54A 110.2 . .
C55 C54 H54A 110.2 . .
C53 C54 H54B 110.2 . .
C55 C54 H54B 110.2 . .
H54A C54 H54B 108.5 . .
C55 C54 H54C 110.8 . .
C53' C54 H54C 110.8 . .
C55 C54 H54D 110.8 . .
C53' C54 H54D 110.8 . .
H54C C54 H54D 108.8 . .
O51 C55 C54 107.2(5) . .
O51 C55 H55A 110.3 . .
C54 C55 H55A 110.3 . .
O51 C55 H55B 110.3 . .
C54 C55 H55B 110.3 . .
H55A C55 H55B 108.5 . .
C65 O61 C62 107.4(3) . .
C65 O61 Li2 116.5(3) . 2_545
C62 O61 Li2 120.3(4) . 2_545
C65 O61 Li1 118.1(3) . .
C62 O61 Li1 118.4(3) . .
Li2 O61 Li1 73.3(3) 2_545 .
C63' C62 O61 108.3(5) . .
O61 C62 C63 97.1(6) . .
O61 C62 H62A 112.3 . .
C63 C62 H62A 112.3 . .
O61 C62 H62B 112.3 . .
C63 C62 H62B 112.3 . .
H62A C62 H62B 109.9 . .
C63' C62 H62C 110.0 . .
O61 C62 H62C 110.0 . .
C63' C62 H62D 110.0 . .
O61 C62 H62D 110.0 . .
H62C C62 H62D 108.4 . .
C64 C63 C62 114.1(14) . .
C64 C63 H63A 108.7 . .
C62 C63 H63A 108.7 . .
C64 C63 H63B 108.7 . .
C62 C63 H63B 108.7 . .
H63A C63 H63B 107.6 . .
C63 C64 C65 116.7(13) . .
C63 C64 H64A 108.1 . .
C65 C64 H64A 108.1 . .
C63 C64 H64B 108.1 . .
C65 C64 H64B 108.1 . .
H64A C64 H64B 107.3 . .
C62 C63' C64' 107.3(8) . .
C62 C63' H63C 110.3 . .
C64' C63' H63C 110.3 . .
C62 C63' H63D 110.3 . .
C64' C63' H63D 110.3 . .
H63C C63' H63D 108.5 . .
C65 C64' C63' 105.5(7) . .
C65 C64' H64C 110.6 . .
C63' C64' H64C 110.6 . .
C65 C64' H64D 110.6 . .
C63' C64' H64D 110.6 . .
H64C C64' H64D 108.8 . .
O61 C65 C64' 108.9(5) . .
O61 C65 C64 101.0(5) . .
O61 C65 H65A 111.6 . .
C64 C65 H65A 111.6 . .
O61 C65 H65B 111.6 . .
C64 C65 H65B 111.6 . .
H65A C65 H65B 109.4 . .
O61 C65 H65C 109.9 . .
C64' C65 H65C 109.9 . .
O61 C65 H65D 109.9 . .
C64' C65 H65D 109.9 . .
H65C C65 H65D 108.3 . .
O51A Li1A O61A 89.4(3) . .
O51A Li1A O41A 88.5(3) . .
O61A Li1A O41A 87.1(3) . .
O51A Li1A B2A 109.9(3) . .
O61A Li1A B2A 139.4(4) . .
O41A Li1A B2A 127.2(4) . .
O51A Li1A B1A 143.0(4) . .
O61A Li1A B1A 107.4(3) . .
O41A Li1A B1A 124.2(3) . .
B2A Li1A B1A 38.11(19) . .
O51A Li1A Li2A 56.8(3) . 2_645
O61A Li1A Li2A 52.7(3) . 2_645
O41A Li1A Li2A 51.2(3) . 2_645
B2A Li1A Li2A 165.1(4) . 2_645
B1A Li1A Li2A 156.8(4) . 2_645
O41A Li2A O61A 86.1(3) 2_655 2_655
O41A Li2A O51A 83.6(3) 2_655 2_655
O61A Li2A O51A 82.5(3) 2_655 2_655
O41A Li2A B1A 144.0(4) 2_655 .
O61A Li2A B1A 129.7(4) 2_655 .
O51A Li2A B1A 102.3(3) 2_655 .
O41A Li2A B2A 143.7(4) 2_655 .
O61A Li2A B2A 103.3(3) 2_655 .
O51A Li2A B2A 132.0(3) 2_655 .
B1A Li2A B2A 38.44(19) . .
O41A Li2A C11A 108.1(3) 2_655 .
O61A Li2A C11A 104.3(3) 2_655 .
O51A Li2A C11A 166.6(3) 2_655 .
B1A Li2A C11A 64.5(2) . .
B2A Li2A C11A 35.65(16) . .
O41A Li2A Li1A 51.9(3) 2_655 2_655
O61A Li2A Li1A 50.6(3) 2_655 2_655
O51A Li2A Li1A 49.3(2) 2_655 2_655
B1A Li2A Li1A 150.8(4) . 2_655
B2A Li2A Li1A 153.3(4) . 2_655
C11A Li2A Li1A 143.5(3) . 2_655
O41A Li2A C1A 108.8(3) 2_655 .
O61A Li2A C1A 165.0(4) 2_655 .
O51A Li2A C1A 100.8(3) 2_655 .
B1A Li2A C1A 35.29(18) . .
B2A Li2A C1A 63.6(2) . .
C11A Li2A C1A 69.7(2) . .
Li1A Li2A C1A 141.1(4) 2_655 .
C1A B1A C21A 128.0(3) . .
C1A B1A B2A 116.6(3) . .
C21A B1A B2A 115.4(4) . .
C1A B1A Li2A 79.7(3) . .
C21A B1A Li2A 117.7(3) . .
B2A B1A Li2A 71.4(3) . .
C1A B1A Li1A 100.8(3) . .
C21A B1A Li1A 96.3(3) . .
B2A B1A Li1A 69.9(3) . .
Li2A B1A Li1A 136.6(3) . .
C31A B2A C11A 125.1(3) . .
C31A B2A B1A 118.2(3) . .
C11A B2A B1A 116.6(4) . .
C31A B2A Li1A 94.2(3) . .
C11A B2A Li1A 103.0(3) . .
B1A B2A Li1A 72.0(3) . .
C31A B2A Li2A 120.7(4) . .
C11A B2A Li2A 77.7(3) . .
B1A B2A Li2A 70.1(3) . .
Li1A B2A Li2A 137.4(3) . .
C6A C1A C2A 114.0(4) . .
C6A C1A B1A 126.4(3) . .
C2A C1A B1A 119.6(3) . .
C6A C1A Li2A 119.6(3) . .
C2A C1A Li2A 86.7(3) . .
B1A C1A Li2A 65.0(3) . .
C3A C2A C1A 118.4(4) . .
C3A C2A C12A 118.5(3) . .
C1A C2A C12A 123.1(4) . .
C4A C3A C2A 123.5(4) . .
C4A C3A H3A 118.2 . .
C2A C3A H3A 118.2 . .
C3A C4A C5A 120.9(4) . .
C3A C4A H4A 119.5 . .
C5A C4A H4A 119.5 . .
C6A C5A C4A 116.1(4) . .
C6A C5A C7A 123.4(4) . .
C4A C5A C7A 120.4(4) . .
C5A C6A C1A 126.8(4) . .
C5A C6A H6A 116.6 . .
C1A C6A H6A 116.6 . .
C8A C7A C9A 110.0(4) . .
C8A C7A C5A 108.8(4) . .
C9A C7A C5A 112.8(4) . .
C8A C7A C10A 108.6(5) . .
C9A C7A C10A 107.2(5) . .
C5A C7A C10A 109.4(4) . .
C7A C8A H8A1 109.5 . .
C7A C8A H8A2 109.5 . .
H8A1 C8A H8A2 109.5 . .
C7A C8A H8A3 109.5 . .
H8A1 C8A H8A3 109.5 . .
H8A2 C8A H8A3 109.5 . .
C7A C9A H9A1 109.5 . .
C7A C9A H9A2 109.5 . .
H9A1 C9A H9A2 109.5 . .
C7A C9A H9A3 109.5 . .
H9A1 C9A H9A3 109.5 . .
H9A2 C9A H9A3 109.5 . .
C7A C10A H10D 109.5 . .
C7A C10A H10E 109.5 . .
H10D C10A H10E 109.5 . .
C7A C10A H10F 109.5 . .
H10D C10A H10F 109.5 . .
H10E C10A H10F 109.5 . .
C12A C11A C16A 115.1(3) . .
C12A C11A B2A 119.6(3) . .
C16A C11A B2A 125.2(4) . .
C12A C11A Li2A 88.9(3) . .
C16A C11A Li2A 115.4(3) . .
B2A C11A Li2A 66.7(3) . .
C13A C12A C11A 118.3(3) . .
C13A C12A C2A 118.9(4) . .
C11A C12A C2A 122.5(3) . .
C14A C13A C12A 122.8(4) . .
C14A C13A H13A 118.6 . .
C12A C13A H13A 118.6 . .
C13A C14A C15A 121.4(4) . .
C13A C14A H14A 119.3 . .
C15A C14A H14A 119.3 . .
C16A C15A C14A 116.0(4) . .
C16A C15A C17A 122.8(4) . .
C14A C15A C17A 121.2(4) . .
C15A C16A C11A 125.6(4) . .
C15A C16A H16A 117.2 . .
C11A C16A H16A 117.2 . .
C20" C17A C18" 109.9(8) . .
C18A C17A C19A 109.8(7) . .
C20" C17A C15A 110.1(6) . .
C18A C17A C15A 111.7(4) . .
C18" C17A C15A 114.7(5) . .
C19A C17A C15A 112.2(5) . .
C20" C17A C19" 109.1(7) . .
C18" C17A C19" 106.6(8) . .
C15A C17A C19" 106.2(5) . .
C18A C17A C20A 108.7(7) . .
C19A C17A C20A 107.5(6) . .
C15A C17A C20A 106.9(5) . .
C17A C18A H18G 109.5 . .
C17A C18A H18H 109.5 . .
H18G C18A H18H 109.5 . .
C17A C18A H18I 109.5 . .
H18G C18A H18I 109.5 . .
H18H C18A H18I 109.5 . .
C17A C19A H19G 109.5 . .
C17A C19A H19H 109.5 . .
H19G C19A H19H 109.5 . .
C17A C19A H19I 109.5 . .
H19G C19A H19I 109.5 . .
H19H C19A H19I 109.5 . .
C17A C20A H20G 109.5 . .
C17A C20A H20H 109.5 . .
H20G C20A H20H 109.5 . .
C17A C20A H20I 109.5 . .
H20G C20A H20I 109.5 . .
H20H C20A H20I 109.5 . .
C17A C18" H18J 109.5 . .
C17A C18" H18K 109.5 . .
H18J C18" H18K 109.5 . .
C17A C18" H18L 109.5 . .
H18J C18" H18L 109.5 . .
H18K C18" H18L 109.5 . .
C17A C19" H19J 109.5 . .
C17A C19" H19K 109.5 . .
H19J C19" H19K 109.5 . .
C17A C19" H19L 109.5 . .
H19J C19" H19L 109.5 . .
H19K C19" H19L 109.5 . .
C17A C20" H20J 109.5 . .
C17A C20" H20K 109.5 . .
H20J C20" H20K 109.5 . .
C17A C20" H20L 109.5 . .
H20J C20" H20L 109.5 . .
H20K C20" H20L 109.5 . .
C22A C21A C26A 115.9(3) . .
C22A C21A B1A 119.6(3) . .
C26A C21A B1A 124.6(4) . .
C23A C22A C21A 118.3(4) . .
C23A C22A C32A 117.5(4) . .
C21A C22A C32A 124.0(3) . .
C24A C23A C22A 122.4(5) . .
C24A C23A H23A 118.8 . .
C22A C23A H23A 118.8 . .
C25A C24A C23A 121.5(4) . .
C25A C24A H24A 119.3 . .
C23A C24A H24A 119.3 . .
C24A C25A C26A 117.1(4) . .
C24A C25A C27A 119.4(4) . .
C26A C25A C27A 123.4(5) . .
C25A C26A C21A 124.6(4) . .
C25A C26A H26A 117.7 . .
C21A C26A H26A 117.7 . .
C28A C27A C29A 108.8(5) . .
C28A C27A C30A 108.2(5) . .
C29A C27A C30A 109.5(4) . .
C28A C27A C25A 112.6(4) . .
C29A C27A C25A 109.0(4) . .
C30A C27A C25A 108.5(4) . .
C27A C28A H28D 109.5 . .
C27A C28A H28E 109.5 . .
H28D C28A H28E 109.5 . .
C27A C28A H28F 109.5 . .
H28D C28A H28F 109.5 . .
H28E C28A H28F 109.5 . .
C27A C29A H29D 109.5 . .
C27A C29A H29E 109.5 . .
H29D C29A H29E 109.5 . .
C27A C29A H29F 109.5 . .
H29D C29A H29F 109.5 . .
H29E C29A H29F 109.5 . .
C27A C30A H30D 109.5 . .
C27A C30A H30E 109.5 . .
H30D C30A H30E 109.5 . .
C27A C30A H30F 109.5 . .
H30D C30A H30F 109.5 . .
H30E C30A H30F 109.5 . .
C36A C31A C32A 115.3(4) . .
C36A C31A B2A 125.6(3) . .
C32A C31A B2A 119.2(3) . .
C33A C32A C31A 118.1(3) . .
C33A C32A C22A 119.6(3) . .
C31A C32A C22A 122.2(4) . .
C34A C33A C32A 123.3(4) . .
C34A C33A H33A 118.3 . .
C32A C33A H33A 118.3 . .
C33A C34A C35A 120.7(5) . .
C33A C34A H34A 119.6 . .
C35A C34A H34A 119.6 . .
C36A C35A C34A 116.6(4) . .
C36A C35A C37A 123.7(4) . .
C34A C35A C37A 119.7(4) . .
C35A C36A C31A 125.6(4) . .
C35A C36A H36A 117.2 . .
C31A C36A H36A 117.2 . .
C40A C37A C38A 109.1(5) . .
C40A C37A C39A 108.5(5) . .
C38A C37A C39A 109.2(5) . .
C40A C37A C35A 112.4(4) . .
C38A C37A C35A 109.0(4) . .
C39A C37A C35A 108.6(4) . .
C37A C38A H38G 109.5 . .
C37A C38A H38H 109.5 . .
H38G C38A H38H 109.5 . .
C37A C38A H38I 109.5 . .
H38G C38A H38I 109.5 . .
H38H C38A H38I 109.5 . .
C37A C39A H39G 109.5 . .
C37A C39A H39H 109.5 . .
H39G C39A H39H 109.5 . .
C37A C39A H39I 109.5 . .
H39G C39A H39I 109.5 . .
H39H C39A H39I 109.5 . .
C37A C40A H40G 109.5 . .
C37A C40A H40H 109.5 . .
H40G C40A H40H 109.5 . .
C37A C40A H40I 109.5 . .
H40G C40A H40I 109.5 . .
H40H C40A H40I 109.5 . .
C42A O41A C45A 108.2(3) . .
C42A O41A Li2A 118.8(3) . 2_645
C45A O41A Li2A 116.1(3) . 2_645
C42A O41A Li1A 117.4(3) . .
C45A O41A Li1A 117.1(3) . .
Li2A O41A Li1A 76.9(3) 2_645 .
O41A C42A C43A 108.1(5) . .
O41A C42A C43" 101.4(5) . .
O41A C42A H42E 110.1 . .
C43A C42A H42E 110.1 . .
O41A C42A H42F 110.1 . .
C43A C42A H42F 110.1 . .
H42E C42A H42F 108.4 . .
O41A C42A H42G 111.5 . .
C43" C42A H42G 111.5 . .
O41A C42A H42H 111.5 . .
C43" C42A H42H 111.5 . .
H42G C42A H42H 109.3 . .
C44A C43A C42A 105.7(9) . .
C44A C43A H43E 110.6 . .
C42A C43A H43E 110.6 . .
C44A C43A H43F 110.6 . .
C42A C43A H43F 110.6 . .
H43E C43A H43F 108.7 . .
C45A C44A C43A 109.6(7) . .
C45A C44A H44E 109.7 . .
C43A C44A H44E 109.7 . .
C45A C44A H44F 109.7 . .
C43A C44A H44F 109.7 . .
H44E C44A H44F 108.2 . .
C44" C43" C42A 115.1(13) . .
C44" C43" H43G 108.5 . .
C42A C43" H43G 108.5 . .
C44" C43" H43H 108.5 . .
C42A C43" H43H 108.5 . .
H43G C43" H43H 107.5 . .
C43" C44" C45A 111.0(11) . .
C43" C44" H44G 109.4 . .
C45A C44" H44G 109.4 . .
C43" C44" H44H 109.4 . .
C45A C44" H44H 109.4 . .
H44G C44" H44H 108.0 . .
C44A C45A O41A 107.4(5) . .
O41A C45A C44" 100.7(5) . .
C44A C45A H45E 110.2 . .
O41A C45A H45E 110.2 . .
C44A C45A H45F 110.2 . .
O41A C45A H45F 110.2 . .
H45E C45A H45F 108.5 . .
O41A C45A H45G 111.6 . .
C44" C45A H45G 111.6 . .
O41A C45A H45H 111.6 . .
C44" C45A H45H 111.6 . .
H45G C45A H45H 109.4 . .
C52A O51A C55A 106.6(3) . .
C52A O51A Li1A 116.7(4) . .
C55A O51A Li1A 121.5(4) . .
C52A O51A Li2A 117.0(3) . 2_645
C55A O51A Li2A 118.7(4) . 2_645
Li1A O51A Li2A 73.9(3) . 2_645
O51A C52A C53A 109.1(6) . .
O51A C52A C53" 103.2(5) . .
O51A C52A H52E 109.9 . .
C53A C52A H52E 109.9 . .
O51A C52A H52F 109.9 . .
C53A C52A H52F 109.9 . .
H52E C52A H52F 108.3 . .
O51A C52A H52G 111.1 . .
C53" C52A H52G 111.1 . .
O51A C52A H52H 111.1 . .
C53" C52A H52H 111.1 . .
H52G C52A H52H 109.1 . .
C52A C53A C54A 104.4(8) . .
C52A C53A H53E 110.9 . .
C54A C53A H53E 110.9 . .
C52A C53A H53F 110.9 . .
C54A C53A H53F 110.9 . .
H53E C53A H53F 108.9 . .
C55A C54A C53A 106.6(8) . .
C55A C54A H54E 110.4 . .
C53A C54A H54E 110.4 . .
C55A C54A H54F 110.4 . .
C53A C54A H54F 110.4 . .
H54E C54A H54F 108.6 . .
C54" C53" C52A 111.9(11) . .
C54" C53" H53G 109.2 . .
C52A C53" H53G 109.2 . .
C54" C53" H53H 109.2 . .
C52A C53" H53H 109.2 . .
H53G C53" H53H 107.9 . .
C53" C54" C55A 114.2(10) . .
C53" C54" H54G 108.7 . .
C55A C54" H54G 108.7 . .
C53" C54" H54H 108.7 . .
C55A C54" H54H 108.7 . .
H54G C54" H54H 107.6 . .
C54A C55A O51A 110.7(6) . .
O51A C55A C54" 99.8(6) . .
C54A C55A H55E 109.5 . .
O51A C55A H55E 109.5 . .
C54A C55A H55F 109.5 . .
O51A C55A H55F 109.5 . .
H55E C55A H55F 108.1 . .
O51A C55A H55G 111.8 . .
C54" C55A H55G 111.8 . .
O51A C55A H55H 111.8 . .
C54" C55A H55H 111.8 . .
H55G C55A H55H 109.5 . .
C65A O61A C62A 107.8(4) . .
C65A O61A Li1A 116.3(3) . .
C62A O61A Li1A 118.3(3) . .
C65A O61A Li2A 123.6(3) . 2_645
C62A O61A Li2A 112.0(3) . 2_645
Li1A O61A Li2A 76.7(3) . 2_645
C63A C62A O61A 108.4(4) . .
C63A C62A H62E 110.0 . .
O61A C62A H62E 110.0 . .
C63A C62A H62F 110.0 . .
O61A C62A H62F 110.0 . .
H62E C62A H62F 108.4 . .
C64A C63A C62A 107.1(5) . .
C64A C63A H63E 110.3 . .
C62A C63A H63E 110.3 . .
C64A C63A H63F 110.3 . .
C62A C63A H63F 110.3 . .
H63E C63A H63F 108.6 . .
C63A C64A C65A 107.3(4) . .
C63A C64A H64E 110.3 . .
C65A C64A H64E 110.3 . .
C63A C64A H64F 110.3 . .
C65A C64A H64F 110.3 . .
H64E C64A H64F 108.5 . .
O61A C65A C64A 104.2(4) . .
O61A C65A H65E 110.9 . .
C64A C65A H65E 110.9 . .
O61A C65A H65F 110.9 . .
C64A C65A H65F 110.9 . .
H65E C65A H65F 108.9 . .
C72 C71 C76 117.5(6) . .
C72 C71 C77 121.6(7) . .
C76 C71 C77 120.9(6) . .
C71 C72 C73 121.4(7) . .
C71 C72 H72 119.3 . .
C73 C72 H72 119.3 . .
C74 C73 C72 120.2(7) . .
C74 C73 H73 119.9 . .
C72 C73 H73 119.9 . .
C73 C74 C75 119.4(7) . .
C73 C74 H74 120.3 . .
C75 C74 H74 120.3 . .
C74 C75 C76 119.4(7) . .
C74 C75 H75 120.3 . .
C76 C75 H75 120.3 . .
C71 C76 C75 122.0(6) . .
C71 C76 H76 119.0 . .
C75 C76 H76 119.0 . .
C71 C77 H77A 109.5 . .
C71 C77 H77B 109.5 . .
H77A C77 H77B 109.5 . .
C71 C77 H77C 109.5 . .
H77A C77 H77C 109.5 . .
H77B C77 H77C 109.5 . .

loop_
_geom_bond_atom_site_label_1
_geom_bond_atom_site_label_2
_geom_bond_distance
_geom_bond_site_symmetry_2
Li1 O41 2.093(8) .
Li1 O51 2.137(8) .
Li1 O61 2.340(9) .
Li1 B1 2.413(9) .
Li1 B2 2.525(9) .
Li1 C21 2.608(9) .
Li1 Li2 2.653(11) 2_545
Li1 C31 2.769(9) .
Li2 O61 2.092(8) 2
Li2 O51 2.112(7) 2
Li2 O41 2.158(9) 2
Li2 B1 2.429(9) .
Li2 B2 2.524(9) .
Li2 Li1 2.653(11) 2
B1 C21 1.572(5) .
B1 C1 1.585(7) .
B1 B2 1.641(6) .
B2 C31 1.562(6) .
B2 C11 1.570(5) .
C1 C6 1.426(6) .
C1 C2 1.434(5) .
C2 C3 1.396(6) .
C2 C12 1.493(5) .
C3 C4 1.358(6) .
C3 H3 0.9500 .
C4 C5 1.397(5) .
C4 H4 0.9500 .
C5 C6 1.373(6) .
C5 C7 1.545(6) .
C6 H6 0.9500 .
C7 C9 1.514(6) .
C7 C8 1.516(8) .
C7 C10 1.538(8) .
C8 H8A 0.9800 .
C8 H8B 0.9800 .
C8 H8C 0.9800 .
C9 H9A 0.9800 .
C9 H9B 0.9800 .
C9 H9C 0.9800 .
C10 H10A 0.9800 .
C10 H10B 0.9800 .
C10 H10C 0.9800 .
C11 C16 1.421(5) .
C11 C12 1.434(6) .
C12 C13 1.416(5) .
C13 C14 1.379(6) .
C13 H13 0.9500 .
C14 C15 1.379(6) .
C14 H14 0.9500 .
C15 C16 1.372(5) .
C15 C17 1.545(6) .
C16 H16 0.9500 .
C17 C20 1.481(18) .
C17 C18' 1.494(10) .
C17 C18 1.498(18) .
C17 C19 1.539(16) .
C17 C20' 1.548(10) .
C17 C19' 1.551(8) .
C18 H18A 0.9800 .
C18 H18B 0.9800 .
C18 H18C 0.9800 .
C19 H19A 0.9800 .
C19 H19B 0.9800 .
C19 H19C 0.9800 .
C20 H20A 0.9800 .
C20 H20B 0.9800 .
C20 H20C 0.9800 .
C18' H18D 0.9800 .
C18' H18E 0.9800 .
C18' H18F 0.9800 .
C19' H19D 0.9800 .
C19' H19E 0.9800 .
C19' H19F 0.9800 .
C20' H20D 0.9800 .
C20' H20E 0.9800 .
C20' H20F 0.9800 .
C21 C26 1.435(5) .
C21 C22 1.435(6) .
C22 C23 1.411(5) .
C22 C32 1.481(6) .
C23 C24 1.368(6) .
C23 H23 0.9500 .
C24 C25 1.375(6) .
C24 H24 0.9500 .
C25 C26 1.391(5) .
C25 C27 1.544(6) .
C26 H26 0.9500 .
C27 C28 1.527(7) .
C27 C29 1.536(7) .
C27 C30 1.536(7) .
C28 H28A 0.9800 .
C28 H28B 0.9800 .
C28 H28C 0.9800 .
C29 H29A 0.9800 .
C29 H29B 0.9800 .
C29 H29C 0.9800 .
C30 H30A 0.9800 .
C30 H30B 0.9800 .
C30 H30C 0.9800 .
C31 C36 1.429(6) .
C31 C32 1.437(5) .
C32 C33 1.404(6) .
C33 C34 1.372(6) .
C33 H33 0.9500 .
C34 C35 1.392(6) .
C34 H34 0.9500 .
C35 C36 1.393(6) .
C35 C37 1.541(6) .
C36 H36 0.9500 .
C37 C40 1.485(12) .
C37 C39' 1.49(2) .
C37 C39 1.515(11) .
C37 C38' 1.526(14) .
C37 C38 1.552(11) .
C37 C40' 1.606(19) .
C38 H38A 0.9800 .
C38 H38B 0.9800 .
C38 H38C 0.9800 .
C39 H39A 0.9800 .
C39 H39B 0.9800 .
C39 H39C 0.9800 .
C40 H40A 0.9800 .
C40 H40B 0.9800 .
C40 H40C 0.9800 .
C38' H38D 0.9800 .
C38' H38E 0.9800 .
C38' H38F 0.9800 .
C39' H39D 0.9800 .
C39' H39E 0.9800 .
C39' H39F 0.9800 .
C40' H40D 0.9800 .
C40' H40E 0.9800 .
C40' H40F 0.9800 .
O41 C45 1.469(4) .
O41 C42 1.474(5) .
O41 Li2 2.158(9) 2_545
C42 C43' 1.439(11) .
C42 C43 1.647(12) .
C42 H42A 0.9900 .
C42 H42B 0.9900 .
C42 H42C 0.9900 .
C42 H42D 0.9900 .
C43 C44 0.947(17) .
C43 H43A 0.9900 .
C43 H43B 0.9900 .
C44 C45 1.681(18) .
C44 H44A 0.9900 .
C44 H44B 0.9900 .
C43' C44' 1.537(15) .
C43' H43C 0.9900 .
C43' H43D 0.9900 .
C44' C45 1.468(9) .
C44' H44C 0.9900 .
C44' H44D 0.9900 .
C45 H45A 0.9900 .
C45 H45B 0.9900 .
C45 H45C 0.9900 .
C45 H45D 0.9900 .
O51 C52 1.446(6) .
O51 C55 1.462(6) .
O51 Li2 2.112(7) 2_545
C52 C53' 1.371(11) .
C52 C53 1.568(14) .
C52 H52A 0.9900 .
C52 H52B 0.9900 .
C52 H52C 0.9900 .
C52 H52D 0.9900 .
C53 C54 1.282(13) .
C53 H53A 0.9900 .
C53 H53B 0.9900 .
C53' C54 1.67(2) .
C53' H53C 0.9900 .
C53' H53D 0.9900 .
C54 C55 1.490(7) .
C54 H54A 0.9900 .
C54 H54B 0.9900 .
C54 H54C 0.9900 .
C54 H54D 0.9900 .
C55 H55A 0.9900 .
C55 H55B 0.9900 .
O61 C65 1.450(5) .
O61 C62 1.470(6) .
O61 Li2 2.092(8) 2_545
C62 C63' 1.427(9) .
C62 C63 1.727(15) .
C62 H62A 0.9900 .
C62 H62B 0.9900 .
C62 H62C 0.9900 .
C62 H62D 0.9900 .
C63 C64 0.900(16) .
C63 H63A 0.9900 .
C63 H63B 0.9900 .
C64 C65 1.611(13) .
C64 H64A 0.9900 .
C64 H64B 0.9900 .
C63' C64' 1.529(14) .
C63' H63C 0.9900 .
C63' H63D 0.9900 .
C64' C65 1.466(12) .
C64' H64C 0.9900 .
C64' H64D 0.9900 .
C65 H65A 0.9900 .
C65 H65B 0.9900 .
C65 H65C 0.9900 .
C65 H65D 0.9900 .
Li1A O51A 2.086(8) .
Li1A O61A 2.100(9) .
Li1A O41A 2.136(8) .
Li1A B2A 2.475(9) .
Li1A B1A 2.508(9) .
Li1A Li2A 2.643(11) 2_645
Li2A O41A 2.115(8) 2_655
Li2A O61A 2.160(8) 2_655
Li2A O51A 2.301(8) 2_655
Li2A B1A 2.461(9) .
Li2A B2A 2.481(9) .
Li2A C11A 2.639(8) .
Li2A Li1A 2.643(11) 2_655
Li2A C1A 2.673(9) .
B1A C1A 1.569(6) .
B1A C21A 1.592(6) .
B1A B2A 1.627(6) .
B2A C31A 1.562(7) .
B2A C11A 1.574(5) .
C1A C6A 1.432(6) .
C1A C2A 1.440(5) .
C2A C3A 1.402(6) .
C2A C12A 1.484(5) .
C3A C4A 1.369(6) .
C3A H3A 0.9500 .
C4A C5A 1.384(5) .
C4A H4A 0.9500 .
C5A C6A 1.378(6) .
C5A C7A 1.530(6) .
C6A H6A 0.9500 .
C7A C8A 1.498(7) .
C7A C9A 1.512(6) .
C7A C10A 1.537(8) .
C8A H8A1 0.9800 .
C8A H8A2 0.9800 .
C8A H8A3 0.9800 .
C9A H9A1 0.9800 .
C9A H9A2 0.9800 .
C9A H9A3 0.9800 .
C10A H10D 0.9800 .
C10A H10E 0.9800 .
C10A H10F 0.9800 .
C11A C12A 1.423(6) .
C11A C16A 1.440(5) .
C12A C13A 1.410(5) .
C13A C14A 1.365(6) .
C13A H13A 0.9500 .
C14A C15A 1.395(6) .
C14A H14A 0.9500 .
C15A C16A 1.379(5) .
C15A C17A 1.537(6) .
C16A H16A 0.9500 .
C17A C20" 1.508(13) .
C17A C18A 1.510(11) .
C17A C18" 1.515(12) .
C17A C19A 1.517(10) .
C17A C19" 1.558(13) .
C17A C20A 1.568(12) .
C18A H18G 0.9800 .
C18A H18H 0.9800 .
C18A H18I 0.9800 .
C19A H19G 0.9800 .
C19A H19H 0.9800 .
C19A H19I 0.9800 .
C20A H20G 0.9800 .
C20A H20H 0.9800 .
C20A H20I 0.9800 .
C18" H18J 0.9800 .
C18" H18K 0.9800 .
C18" H18L 0.9800 .
C19" H19J 0.9800 .
C19" H19K 0.9800 .
C19" H19L 0.9800 .
C20" H20J 0.9800 .
C20" H20K 0.9800 .
C20" H20L 0.9800 .
C21A C22A 1.420(6) .
C21A C26A 1.437(5) .
C22A C23A 1.414(5) .
C22A C32A 1.489(6) .
C23A C24A 1.377(6) .
C23A H23A 0.9500 .
C24A C25A 1.369(7) .
C24A H24A 0.9500 .
C25A C26A 1.386(5) .
C25A C27A 1.544(6) .
C26A H26A 0.9500 .
C27A C28A 1.514(7) .
C27A C29A 1.527(8) .
C27A C30A 1.542(7) .
C28A H28D 0.9800 .
C28A H28E 0.9800 .
C28A H28F 0.9800 .
C29A H29D 0.9800 .
C29A H29E 0.9800 .
C29A H29F 0.9800 .
C30A H30D 0.9800 .
C30A H30E 0.9800 .
C30A H30F 0.9800 .
C31A C36A 1.428(6) .
C31A C32A 1.440(5) .
C32A C33A 1.397(6) .
C33A C34A 1.373(6) .
C33A H33A 0.9500 .
C34A C35A 1.391(6) .
C34A H34A 0.9500 .
C35A C36A 1.377(6) .
C35A C37A 1.539(6) .
C36A H36A 0.9500 .
C37A C40A 1.519(6) .
C37A C38A 1.528(7) .
C37A C39A 1.533(7) .
C38A H38G 0.9800 .
C38A H38H 0.9800 .
C38A H38I 0.9800 .
C39A H39G 0.9800 .
C39A H39H 0.9800 .
C39A H39I 0.9800 .
C40A H40G 0.9800 .
C40A H40H 0.9800 .
C40A H40I 0.9800 .
O41A C42A 1.457(5) .
O41A C45A 1.465(4) .
O41A Li2A 2.115(8) 2_645
C42A C43A 1.490(10) .
C42A C43" 1.582(12) .
C42A H42E 0.9900 .
C42A H42F 0.9900 .
C42A H42G 0.9900 .
C42A H42H 0.9900 .
C43A C44A 1.476(15) .
C43A H43E 0.9900 .
C43A H43F 0.9900 .
C44A C45A 1.449(11) .
C44A H44E 0.9900 .
C44A H44F 0.9900 .
C43" C44" 1.100(17) .
C43" H43G 0.9900 .
C43" H43H 0.9900 .
C44" C45A 1.646(16) .
C44" H44G 0.9900 .
C44" H44H 0.9900 .
C45A H45E 0.9900 .
C45A H45F 0.9900 .
C45A H45G 0.9900 .
C45A H45H 0.9900 .
O51A C52A 1.447(6) .
O51A C55A 1.468(5) .
O51A Li2A 2.301(8) 2_645
C52A C53A 1.488(11) .
C52A C53" 1.574(11) .
C52A H52E 0.9900 .
C52A H52F 0.9900 .
C52A H52G 0.9900 .
C52A H52H 0.9900 .
C53A C54A 1.562(19) .
C53A H53E 0.9900 .
C53A H53F 0.9900 .
C54A C55A 1.413(10) .
C54A H54E 0.9900 .
C54A H54F 0.9900 .
C53" C54" 1.040(18) .
C53" H53G 0.9900 .
C53" H53H 0.9900 .
C54" C55A 1.639(15) .
C54" H54G 0.9900 .
C54" H54H 0.9900 .
C55A H55E 0.9900 .
C55A H55F 0.9900 .
C55A H55G 0.9900 .
C55A H55H 0.9900 .
O61A C65A 1.449(5) .
O61A C62A 1.467(5) .
O61A Li2A 2.160(8) 2_645
C62A C63A 1.458(8) .
C62A H62E 0.9900 .
C62A H62F 0.9900 .
C63A C64A 1.422(7) .
C63A H63E 0.9900 .
C63A H63F 0.9900 .
C64A C65A 1.525(8) .
C64A H64E 0.9900 .
C64A H64F 0.9900 .
C65A H65E 0.9900 .
C65A H65F 0.9900 .
C71 C72 1.362(8) .
C71 C76 1.396(8) .
C71 C77 1.497(9) .
C72 C73 1.423(9) .
C72 H72 0.9500 .
C73 C74 1.367(9) .
C73 H73 0.9500 .
C74 C75 1.389(9) .
C74 H74 0.9500 .
C75 C76 1.400(8) .
C75 H75 0.9500 .
C76 H76 0.9500 .
C77 H77A 0.9800 .
C77 H77B 0.9800 .
C77 H77C 0.9800 .

loop_
_geom_torsion_atom_site_label_1
_geom_torsion_atom_site_label_2
_geom_torsion_atom_site_label_3
_geom_torsion_atom_site_label_4
_geom_torsion
_geom_torsion_site_symmetry_1
C21 B1 B2 C31 -2.5(6) .
C1 B1 B2 C31 176.5(4) .
Li1 B1 B2 C31 66.5(4) .
Li2 B1 B2 C31 -95.5(4) .
C21 B1 B2 C11 178.3(4) .
C1 B1 B2 C11 -2.7(6) .
Li1 B1 B2 C11 -112.7(4) .
Li2 B1 B2 C11 85.2(4) .
C21 B1 B2 Li2 93.1(4) .
C1 B1 B2 Li2 -87.9(4) .
Li1 B1 B2 Li2 162.1(3) .
C21 B1 B2 Li1 -69.0(4) .
C1 B1 B2 Li1 110.0(4) .
Li2 B1 B2 Li1 -162.1(3) .
C21 B1 C1 C6 -8.8(7) .
B2 B1 C1 C6 172.4(4) .
Li1 B1 C1 C6 -103.7(5) .
Li2 B1 C1 C6 97.9(5) .
C21 B1 C1 C2 171.6(4) .
B2 B1 C1 C2 -7.3(6) .
Li1 B1 C1 C2 76.7(5) .
Li2 B1 C1 C2 -81.8(4) .
C6 C1 C2 C3 7.4(6) .
B1 C1 C2 C3 -173.0(4) .
C6 C1 C2 C12 -169.5(4) .
B1 C1 C2 C12 10.2(6) .
C1 C2 C3 C4 -5.5(8) .
C12 C2 C3 C4 171.5(5) .
C2 C3 C4 C5 -0.4(9) .
C3 C4 C5 C6 3.9(8) .
C3 C4 C5 C7 -174.7(5) .
C4 C5 C6 C1 -1.5(8) .
C7 C5 C6 C1 177.0(5) .
C2 C1 C6 C5 -4.1(7) .
B1 C1 C6 C5 176.2(5) .
C6 C5 C7 C9 -0.9(8) .
C4 C5 C7 C9 177.6(5) .
C6 C5 C7 C8 -123.8(6) .
C4 C5 C7 C8 54.7(7) .
C6 C5 C7 C10 118.7(6) .
C4 C5 C7 C10 -62.7(6) .
C31 B2 C11 C16 12.5(7) .
B1 B2 C11 C16 -168.4(4) .
Li2 B2 C11 C16 -100.5(5) .
Li1 B2 C11 C16 113.9(5) .
C31 B2 C11 C12 -168.8(4) .
B1 B2 C11 C12 10.3(6) .
Li2 B2 C11 C12 78.2(4) .
Li1 B2 C11 C12 -67.4(5) .
C16 C11 C12 C13 -6.9(6) .
B2 C11 C12 C13 174.2(4) .
C16 C11 C12 C2 170.2(4) .
B2 C11 C12 C2 -8.6(7) .
C3 C2 C12 C13 -1.8(7) .
C1 C2 C12 C13 175.1(4) .
C3 C2 C12 C11 -178.9(4) .
C1 C2 C12 C11 -2.1(7) .
C11 C12 C13 C14 4.2(7) .
C2 C12 C13 C14 -173.1(5) .
C12 C13 C14 C15 0.3(8) .
C13 C14 C15 C16 -1.7(8) .
C13 C14 C15 C17 -179.8(5) .
C14 C15 C16 C11 -1.7(7) .
C17 C15 C16 C11 176.4(4) .
C12 C11 C16 C15 6.1(7) .
B2 C11 C16 C15 -175.2(4) .
C16 C15 C17 C20 -108.5(10) .
C14 C15 C17 C20 69.6(11) .
C16 C15 C17 C18' 47.5(8) .
C14 C15 C17 C18' -134.5(7) .
C16 C15 C17 C18 12.6(12) .
C14 C15 C17 C18 -169.3(11) .
C16 C15 C17 C19 133.6(9) .
C14 C15 C17 C19 -48.3(10) .
C16 C15 C17 C20' -73.1(6) .
C14 C15 C17 C20' 105.0(6) .
C16 C15 C17 C19' 173.1(6) .
C14 C15 C17 C19' -8.9(8) .
C1 B1 C21 C26 -7.7(7) .
B2 B1 C21 C26 171.2(4) .
Li1 B1 C21 C26 104.7(5) .
Li2 B1 C21 C26 -112.3(4) .
C1 B1 C21 C22 171.8(4) .
B2 B1 C21 C22 -9.4(6) .
Li1 B1 C21 C22 -75.8(4) .
Li2 B1 C21 C22 67.1(5) .
C1 B1 C21 Li1 -112.4(5) .
B2 B1 C21 Li1 66.5(4) .
Li2 B1 C21 Li1 143.0(4) .
C26 C21 C22 C23 4.9(6) .
B1 C21 C22 C23 -174.6(4) .
Li1 C21 C22 C23 123.8(4) .
C26 C21 C22 C32 -169.6(4) .
B1 C21 C22 C32 10.9(7) .
Li1 C21 C22 C32 -50.7(5) .
C21 C22 C23 C24 -2.3(7) .
C32 C22 C23 C24 172.4(4) .
C22 C23 C24 C25 -0.9(8) .
C23 C24 C25 C26 1.1(7) .
C23 C24 C25 C27 -175.7(4) .
C24 C25 C26 C21 2.0(7) .
C27 C25 C26 C21 178.8(4) .
C22 C21 C26 C25 -5.0(6) .
B1 C21 C26 C25 174.5(4) .
Li1 C21 C26 C25 -109.3(5) .
C24 C25 C27 C28 -169.6(5) .
C26 C25 C27 C28 13.8(7) .
C24 C25 C27 C29 -49.3(6) .
C26 C25 C27 C29 134.1(5) .
C24 C25 C27 C30 70.1(6) .
C26 C25 C27 C30 -106.5(5) .
C11 B2 C31 C36 12.3(7) .
B1 B2 C31 C36 -166.9(4) .
Li2 B2 C31 C36 121.1(4) .
Li1 B2 C31 C36 -108.3(4) .
C11 B2 C31 C32 -167.3(4) .
B1 B2 C31 C32 13.6(6) .
Li2 B2 C31 C32 -58.5(4) .
Li1 B2 C31 C32 72.1(4) .
C11 B2 C31 Li1 120.6(5) .
B1 B2 C31 Li1 -58.6(4) .
Li2 B2 C31 Li1 -130.6(3) .
C36 C31 C32 C33 -10.1(6) .
B2 C31 C32 C33 169.5(4) .
Li1 C31 C32 C33 -131.3(4) .
C36 C31 C32 C22 166.9(4) .
B2 C31 C32 C22 -13.5(6) .
Li1 C31 C32 C22 45.7(5) .
C23 C22 C32 C33 3.4(7) .
C21 C22 C32 C33 177.9(5) .
C23 C22 C32 C31 -173.5(4) .
C21 C22 C32 C31 1.0(7) .
C31 C32 C33 C34 7.2(8) .
C22 C32 C33 C34 -169.9(5) .
C32 C33 C34 C35 0.3(9) .
C33 C34 C35 C36 -4.2(8) .
C33 C34 C35 C37 176.1(5) .
C34 C35 C36 C31 0.4(7) .
C37 C35 C36 C31 -179.8(5) .
C32 C31 C36 C35 6.7(7) .
B2 C31 C36 C35 -172.8(4) .
Li1 C31 C36 C35 109.5(5) .
C34 C35 C37 C40 106.5(7) .
C36 C35 C37 C40 -73.2(8) .
C34 C35 C37 C39' -65.7(13) .
C36 C35 C37 C39' 114.5(12) .
C34 C35 C37 C39 -18.3(9) .
C36 C35 C37 C39 161.9(6) .
C34 C35 C37 C38' 169.9(8) .
C36 C35 C37 C38' -9.9(10) .
C34 C35 C37 C38 -134.8(6) .
C36 C35 C37 C38 45.5(7) .
C34 C35 C37 C40' 57.4(9) .
C36 C35 C37 C40' -122.3(8) .
C45 O41 C42 C43' -3.5(10) .
Li1 O41 C42 C43' -140.5(9) .
Li2 O41 C42 C43' 130.5(9) 2_545
C45 O41 C42 C43 17.3(7) .
Li1 O41 C42 C43 -119.6(6) .
Li2 O41 C42 C43 151.3(6) 2_545
C43' C42 C43 C44 105(3) .
O41 C42 C43 C44 -10.6(16) .
C42 C43 C44 C45 -1(2) .
O41 C42 C43' C44' -3.8(12) .
C43 C42 C43' C44' -74.1(18) .
C42 C43' C44' C45 9.7(12) .
C43' C44' C45 O41 -11.9(9) .
C43' C44' C45 C44 57.7(12) .
C42 O41 C45 C44' 9.8(7) .
Li1 O41 C45 C44' 144.2(6) .
Li2 O41 C45 C44' -126.6(6) 2_545
C42 O41 C45 C44 -16.6(8) .
Li1 O41 C45 C44 117.8(8) .
Li2 O41 C45 C44 -153.0(8) 2_545
C43 C44 C45 C44' -105(2) .
C43 C44 C45 O41 11(2) .
C55 O51 C52 C53' 3.6(13) .
Li2 O51 C52 C53' -133.7(12) 2_545
Li1 O51 C52 C53' 136.2(12) .
C55 O51 C52 C53 -17.6(8) .
Li2 O51 C52 C53 -154.9(7) 2_545
Li1 O51 C52 C53 115.0(7) .
C53' C52 C53 C54 -106(2) .
O51 C52 C53 C54 24.7(15) .
O51 C52 C53' C54 -11.6(16) .
C53 C52 C53' C54 44.6(17) .
C52 C53 C54 C55 -20.5(16) .
C52 C53 C54 C53' 66.2(18) .
C52 C53' C54 C53 -84(2) .
C52 C53' C54 C55 15.3(15) .
C52 O51 C55 C54 7.6(6) .
Li2 O51 C55 C54 143.4(4) 2_545
Li1 O51 C55 C54 -128.3(4) .
C53 C54 C55 O51 8.6(12) .
C53' C54 C55 O51 -13.8(10) .
C65 O61 C62 C63' 16.5(8) .
Li2 O61 C62 C63' -120.1(7) 2_545
Li1 O61 C62 C63' 153.5(6) .
C65 O61 C62 C63 -12.3(8) .
Li2 O61 C62 C63 -148.9(7) 2_545
Li1 O61 C62 C63 124.7(7) .
C63' C62 C63 C64 -115(2) .
O61 C62 C63 C64 -0.3(18) .
C62 C63 C64 C65 12(2) .
O61 C62 C63' C64' -14.8(10) .
C63 C62 C63' C64' 57.2(12) .
C62 C63' C64' C65 7.7(12) .
C62 O61 C65 C64' -11.4(9) .
Li2 O61 C65 C64' 127.0(9) 2_545
Li1 O61 C65 C64' -148.6(8) .
C62 O61 C65 C64 17.2(7) .
Li2 O61 C65 C64 155.7(6) 2_545
Li1 O61 C65 C64 -119.9(6) .
C63' C64' C65 O61 2.4(12) .
C63' C64' C65 C64 -75.7(13) .
C63 C64 C65 O61 -20.1(17) .
C63 C64 C65 C64' 89(2) .
C1A B1A B2A C31A 177.3(4) .
C21A B1A B2A C31A -2.4(6) .
Li2A B1A B2A C31A -115.0(4) .
Li1A B1A B2A C31A 85.0(4) .
C1A B1A B2A C11A -3.6(6) .
C21A B1A B2A C11A 176.7(4) .
Li2A B1A B2A C11A 64.2(4) .
Li1A B1A B2A C11A -95.8(4) .
C1A B1A B2A Li1A 92.2(4) .
C21A B1A B2A Li1A -87.5(4) .
Li2A B1A B2A Li1A 160.0(3) .
C1A B1A B2A Li2A -67.8(4) .
C21A B1A B2A Li2A 112.5(4) .
Li1A B1A B2A Li2A -160.0(3) .
C21A B1A C1A C6A -7.8(8) .
B2A B1A C1A C6A 172.5(4) .
Li2A B1A C1A C6A 109.4(5) .
Li1A B1A C1A C6A -114.7(5) .
C21A B1A C1A C2A 172.5(4) .
B2A B1A C1A C2A -7.1(6) .
Li2A B1A C1A C2A -70.2(4) .
Li1A B1A C1A C2A 65.6(4) .
C21A B1A C1A Li2A -117.3(5) .
B2A B1A C1A Li2A 63.1(4) .
Li1A B1A C1A Li2A 135.9(3) .
C6A C1A C2A C3A 5.4(6) .
B1A C1A C2A C3A -174.9(4) .
Li2A C1A C2A C3A 126.4(4) .
C6A C1A C2A C12A -171.6(4) .
B1A C1A C2A C12A 8.1(6) .
Li2A C1A C2A C12A -50.5(4) .
C1A C2A C3A C4A -3.5(7) .
C12A C2A C3A C4A 173.6(5) .
C2A C3A C4A C5A 0.0(8) .
C3A C4A C5A C6A 1.2(7) .
C3A C4A C5A C7A -177.2(5) .
C4A C5A C6A C1A 1.3(7) .
C7A C5A C6A C1A 179.7(5) .
C2A C1A C6A C5A -4.6(7) .
B1A C1A C6A C5A 175.7(5) .
Li2A C1A C6A C5A -105.0(5) .
C6A C5A C7A C8A -102.8(5) .
C4A C5A C7A C8A 75.5(6) .
C6A C5A C7A C9A 19.5(7) .
C4A C5A C7A C9A -162.2(5) .
C6A C5A C7A C10A 138.7(5) .
C4A C5A C7A C10A -43.0(7) .
C31A B2A C11A C12A -166.6(4) .
B1A B2A C11A C12A 14.3(6) .
Li1A B2A C11A C12A -61.9(5) .
Li2A B2A C11A C12A 74.3(4) .
C31A B2A C11A C16A 13.5(7) .
B1A B2A C11A C16A -165.6(4) .
Li1A B2A C11A C16A 118.2(4) .
Li2A B2A C11A C16A -105.5(4) .
C31A B2A C11A Li2A 119.0(5) .
B1A B2A C11A Li2A -60.1(4) .
Li1A B2A C11A Li2A -136.3(3) .
C16A C11A C12A C13A -9.3(6) .
B2A C11A C12A C13A 170.8(4) .
Li2A C11A C12A C13A -127.0(4) .
C16A C11A C12A C2A 165.3(4) .
B2A C11A C12A C2A -14.6(6) .
Li2A C11A C12A C2A 47.6(4) .
C3A C2A C12A C13A 0.7(7) .
C1A C2A C12A C13A 177.6(4) .
C3A C2A C12A C11A -173.8(4) .
C1A C2A C12A C11A 3.1(7) .
C11A C12A C13A C14A 6.0(7) .
C2A C12A C13A C14A -168.7(5) .
C12A C13A C14A C15A 1.8(8) .
C13A C14A C15A C16A -5.3(7) .
C13A C14A C15A C17A 175.5(5) .
C14A C15A C16A C11A 1.3(7) .
C17A C15A C16A C11A -179.6(4) .
C12A C11A C16A C15A 6.0(6) .
B2A C11A C16A C15A -174.1(4) .
Li2A C11A C16A C15A 107.4(5) .
C16A C15A C17A C20" -129.8(7) .
C14A C15A C17A C20" 49.3(8) .
C16A C15A C17A C18A 34.4(8) .
C14A C15A C17A C18A -146.6(7) .
C16A C15A C17A C18" -5.3(9) .
C14A C15A C17A C18" 173.8(7) .
C16A C15A C17A C19A 158.1(6) .
C14A C15A C17A C19A -22.8(8) .
C16A C15A C17A C19" 112.2(7) .
C14A C15A C17A C19" -68.7(7) .
C16A C15A C17A C20A -84.4(6) .
C14A C15A C17A C20A 94.7(7) .
C1A B1A C21A C22A 172.6(5) .
B2A B1A C21A C22A -7.7(6) .
Li2A B1A C21A C22A 73.7(5) .
Li1A B1A C21A C22A -78.4(4) .
C1A B1A C21A C26A -6.9(7) .
B2A B1A C21A C26A 172.8(4) .
Li2A B1A C21A C26A -105.8(5) .
Li1A B1A C21A C26A 102.1(4) .
C26A C21A C22A C23A 4.3(6) .
B1A C21A C22A C23A -175.3(4) .
C26A C21A C22A C32A -170.5(4) .
B1A C21A C22A C32A 10.0(7) .
C21A C22A C23A C24A -2.0(8) .
C32A C22A C23A C24A 173.1(5) .
C22A C23A C24A C25A -0.8(9) .
C23A C24A C25A C26A 0.9(8) .
C23A C24A C25A C27A -178.2(5) .
C24A C25A C26A C21A 1.8(7) .
C27A C25A C26A C21A -179.2(5) .
C22A C21A C26A C25A -4.4(7) .
B1A C21A C26A C25A 175.1(4) .
C24A C25A C27A C28A 178.3(5) .
C26A C25A C27A C28A -0.7(7) .
C24A C25A C27A C29A 57.4(7) .
C26A C25A C27A C29A -121.6(5) .
C24A C25A C27A C30A -61.8(7) .
C26A C25A C27A C30A 119.1(5) .
C11A B2A C31A C36A 12.7(7) .
B1A B2A C31A C36A -168.2(4) .
Li1A B2A C31A C36A -96.3(4) .
Li2A B2A C31A C36A 109.3(5) .
C11A B2A C31A C32A -168.0(4) .
B1A B2A C31A C32A 11.1(6) .
Li1A B2A C31A C32A 82.9(4) .
Li2A B2A C31A C32A -71.5(5) .
C36A C31A C32A C33A -7.0(6) .
B2A C31A C32A C33A 173.7(4) .
C36A C31A C32A C22A 169.3(4) .
B2A C31A C32A C22A -10.0(6) .
C23A C22A C32A C33A 0.6(7) .
C21A C22A C32A C33A 175.4(5) .
C23A C22A C32A C31A -175.6(4) .
C21A C22A C32A C31A -0.8(7) .
C31A C32A C33A C34A 3.6(7) .
C22A C32A C33A C34A -172.8(5) .
C32A C33A C34A C35A 2.4(8) .
C33A C34A C35A C36A -4.3(7) .
C33A C34A C35A C37A 176.4(5) .
C34A C35A C36A C31A 0.3(7) .
C37A C35A C36A C31A 179.6(4) .
C32A C31A C36A C35A 5.3(7) .
B2A C31A C36A C35A -175.4(5) .
C36A C35A C37A C40A 5.0(7) .
C34A C35A C37A C40A -175.8(5) .
C36A C35A C37A C38A 126.0(5) .
C34A C35A C37A C38A -54.8(6) .
C36A C35A C37A C39A -115.1(5) .
C34A C35A C37A C39A 64.2(6) .
C45A O41A C42A C43A 10.0(9) .
Li2A O41A C42A C43A 145.1(8) 2_645
Li1A O41A C42A C43A -125.3(8) .
C45A O41A C42A C43" -18.9(8) .
Li2A O41A C42A C43" 116.2(8) 2_645
Li1A O41A C42A C43" -154.2(7) .
O41A C42A C43A C44A -6.3(11) .
C43" C42A C43A C44A 74.2(15) .
C42A C43A C44A C45A 0.2(13) .
O41A C42A C43" C44" 15.6(16) .
C43A C42A C43" C44" -91(2) .
C42A C43" C44" C45A -5.2(18) .
C43A C44A C45A O41A 5.9(11) .
C43A C44A C45A C44" -72.9(14) .
C42A O41A C45A C44A -9.8(9) .
Li2A O41A C45A C44A -146.4(8) 2_645
Li1A O41A C45A C44A 125.6(8) .
C42A O41A C45A C44" 16.5(8) .
Li2A O41A C45A C44" -120.0(7) 2_645
Li1A O41A C45A C44" 152.0(7) .
C43" C44" C45A C44A 101(2) .
C43" C44" C45A O41A -7.0(15) .
C55A O51A C52A C53A -16.3(10) .
Li1A O51A C52A C53A 123.2(9) .
Li2A O51A C52A C53A -152.1(9) 2_645
C55A O51A C52A C53" 16.8(8) .
Li1A O51A C52A C53" 156.4(7) .
Li2A O51A C52A C53" -118.9(7) 2_645
O51A C52A C53A C54A 11.1(12) .
C53" C52A C53A C54A -73.5(14) .
C52A C53A C54A C55A -1.6(13) .
O51A C52A C53" C54" -22.3(15) .
C53A C52A C53" C54" 82.6(18) .
C52A C53" C54" C55A 16.7(18) .
C53A C54A C55A O51A -8.5(12) .
C53A C54A C55A C54" 60.9(15) .
C52A O51A C55A C54A 15.6(9) .
Li1A O51A C55A C54A -121.5(8) .
Li2A O51A C55A C54A 150.4(8) 2_645
C52A O51A C55A C54" -9.3(8) .
Li1A O51A C55A C54" -146.5(7) .
Li2A O51A C55A C54" 125.5(7) 2_645
C53" C54" C55A C54A -123(3) .
C53" C54" C55A O51A -5.4(16) .
C65A O61A C62A C63A 6.1(6) .
Li1A O61A C62A C63A 140.7(5) .
Li2A O61A C62A C63A -133.1(5) 2_645
O61A C62A C63A C64A 9.1(8) .
C62A C63A C64A C65A -20.1(8) .
C62A O61A C65A C64A -17.7(6) .
Li1A O61A C65A C64A -153.2(4) .
Li2A O61A C65A C64A 115.6(5) 2_645
C63A C64A C65A O61A 23.6(7) .
C76 C71 C72 C73 -1.2(9) .
C77 C71 C72 C73 178.0(6) .
C71 C72 C73 C74 1.9(9) .
C72 C73 C74 C75 -2.1(9) .
C73 C74 C75 C76 1.7(9) .
C72 C71 C76 C75 0.8(9) .
C77 C71 C76 C75 -178.4(6) .
C74 C75 C76 C71 -1.0(9) .
